data_1571617
loop_
_publ_author_name
'Wang, Yi'
'Zhang, Yurou'
'Liang, Jiefeng'
'Tan, Bowen'
'Deng, Chong'
'Huang, Wenliang'

_publ_section_title
;
 Neutral inverse-sandwich rare-earth metal complexes of the benzene
 tetraanion.
;
_journal_issue 23
_journal_name_full 'Chemical science'
_journal_page_first 8740
_journal_page_last 8749
_journal_paper_doi 10.1039/d4sc02491e
_journal_volume 15
_journal_year 2024
_chemical_formula_moiety 'C80 H120 N4 Y2'
_chemical_formula_sum 'C80 H120 N4 Y2'
_chemical_formula_weight 1315.61
_space_group_crystal_system monoclinic
_space_group_IT_number 14
_space_group_name_Hall '-P 2ybc'
_space_group_name_H-M_alt 'P 1 21/c 1'
_atom_sites_solution_hydrogens mixed
_atom_sites_solution_primary dual
_audit_creation_date 2023-03-26
_audit_creation_method
;
Olex2 1.5
(compiled 2023.03.06 svn.rbb2c1857 for OlexSys, GUI svn.r6748)
;
_audit_update_record
;
2024-04-04 deposited with the CCDC.	2024-05-13 downloaded from the CCDC.
;
_cell_angle_alpha 90
_cell_angle_beta 116.683(2)
_cell_angle_gamma 90
_cell_formula_units_Z 8
_cell_length_a 28.8724(5)
_cell_length_b 21.9655(2)
_cell_length_c 25.9782(4)
_cell_measurement_reflns_used 96428
_cell_measurement_temperature 179.99(10)
_cell_measurement_theta_max 29.2590
_cell_measurement_theta_min 2.0840
_cell_volume 14720.7(4)
_computing_molecular_graphics 'Olex2 1.5 (Dolomanov et al., 2009)'
_computing_publication_material 'Olex2 1.5 (Dolomanov et al., 2009)'
_computing_structure_refinement 'SHELXL 2018/3 (Sheldrick, 2015)'
_computing_structure_solution 'SHELXT 2018/2 (Sheldrick, 2018)'
_diffrn_ambient_temperature 179.99(10)
_diffrn_detector_area_resol_mean 5.8140
_diffrn_measured_fraction_theta_full 0.999
_diffrn_measured_fraction_theta_max 0.927
_diffrn_measurement_device_type 'XtaLAB AFC12 (RINC): Kappa single'
_diffrn_measurement_method 'phi and omega scans'
_diffrn_radiation_monochromator mirror
_diffrn_radiation_type MoK\a
_diffrn_radiation_wavelength 0.71073
_diffrn_reflns_av_R_equivalents 0.0697
_diffrn_reflns_av_unetI/netI 0.0949
_diffrn_reflns_Laue_measured_fraction_full 0.999
_diffrn_reflns_Laue_measured_fraction_max 0.927
_diffrn_reflns_limit_h_max 40
_diffrn_reflns_limit_h_min -38
_diffrn_reflns_limit_k_max 27
_diffrn_reflns_limit_k_min -30
_diffrn_reflns_limit_l_max 35
_diffrn_reflns_limit_l_min -34
_diffrn_reflns_number 189297
_diffrn_reflns_point_group_measured_fraction_full 0.999
_diffrn_reflns_point_group_measured_fraction_max 0.927
_diffrn_reflns_theta_full 25.242
_diffrn_reflns_theta_max 29.550
_diffrn_reflns_theta_min 2.015
_diffrn_source 'Rotating-anode X-ray tube'
_exptl_absorpt_coefficient_mu 1.613
_exptl_absorpt_correction_T_max 1.00000
_exptl_absorpt_correction_T_min 0.66391
_exptl_absorpt_correction_type multi-scan
_exptl_absorpt_process_details
;
CrysAlisPro 1.171.41.22a (Rigaku Oxford Diffraction, 2019)
Empirical absorption correction using spherical harmonics,
 implemented in SCALE3 ABSPACK scaling algorithm.
;
_exptl_crystal_colour black
_exptl_crystal_density_diffrn 1.187
_exptl_crystal_description block
_exptl_crystal_F_000 5648
_exptl_crystal_size_max 0.37
_exptl_crystal_size_mid 0.20
_exptl_crystal_size_min 0.14
_refine_diff_density_max 1.991
_refine_diff_density_min -1.232
_refine_diff_density_rms 0.099
_refine_ls_extinction_method none
_refine_ls_goodness_of_fit_ref 1.033
_refine_ls_hydrogen_treatment constr
_refine_ls_matrix_type full
_refine_ls_number_parameters 1588
_refine_ls_number_reflns 38188
_refine_ls_number_restraints 76
_refine_ls_restrained_S_all 1.040
_refine_ls_R_factor_all 0.1634
_refine_ls_R_factor_gt 0.0833
_refine_ls_shift/su_max 0.005
_refine_ls_shift/su_mean 0.000
_refine_ls_structure_factor_coef Fsqd
_refine_ls_weighting_details 'w=1/[\s^2^(Fo^2^)+(0.0440P)^2^+61.3981P] where P=(Fo^2^+2Fc^2^)/3'
_refine_ls_weighting_scheme calc
_refine_ls_wR_factor_gt 0.1572
_refine_ls_wR_factor_ref 0.1870
_reflns_Friedel_coverage 0.000
_reflns_number_gt 21582
_reflns_number_total 38188
_reflns_threshold_expression 'I > 2\s(I)'
_cod_data_source_file d4sc02491e3.cif
_cod_data_source_block 3_CCDC7
_cod_depositor_comments 'Adding full bibliography for 1571610--1571617.cif.'
_cod_database_code 1571617
_shelx_shelxl_version_number 2018/3
_shelx_space_group_comment
;
The symmetry employed for this shelxl refinement is uniquely defined
by the following loop, which should always be used as a source of
symmetry information in preference to the above space-group names.
They are only intended as comments.
;
_olex2_refinement_description
;
1. Fixed Uiso
 At 1.2 times of:
  All C(H) groups, All C(H,H) groups
 At 1.5 times of:
  All C(H,H,H) groups
2. Restrained distances
 C13-C12 \\sim C15-C12
 with sigma of 0.02
 C14-C13 \\sim C16-C15
 with sigma of 0.02
3. Rigid bond restraints
 C29, C30
 with sigma for 1-2 distances of 0.01 and sigma for 1-3 distances of 0.02
 C57, C58
 with sigma for 1-2 distances of 0.001 and sigma for 1-3 distances of 0.002
4. Uiso/Uaniso restraints and constraints
C28 \\sim C29 \\sim C30 \\sim C31 \\sim C32: within 2A with sigma of 0.01 and
sigma for terminal atoms of 0.02 within 2A
C12 \\sim C13 \\sim C14 \\sim C15 \\sim C16: within 2A with sigma of 0.001 and
sigma for terminal atoms of 0.002 within 2A
C56 \\sim C55 \\sim C54 \\sim C57 \\sim C58: within 2A with sigma of 0.001 and
sigma for terminal atoms of 0.002 within 2A
5.a Riding coordinates:
 C1(H1A,H1B,H1C)
5.b Ternary CH refined with riding coordinates:
 C12(H12), C17(H17), C28(H28), C33(H33), C49(H49), C54(H54), C65(H65),
 C70(H70), C92(H92), C97(H97), C108(H108), C113(H113), C129(H129), C134(H134),
 C145(H145), C150(H150)
5.c Secondary CH2 refined with riding coordinates:
 C13(H13A,H13B), C15(H15A,H15B), C18(H18A,H18B), C20(H20A,H20B), C29(H29A,
 H29B), C31(H31A,H31B), C34(H34A,H34B), C36(H36A,H36B), C50(H50A,H50B),
 C52(H52A,H52B), C55(H55A,H55B), C57(H57A,H57B), C66(H66A,H66B), C68(H68A,H68B),
  C71(H71A,H71B), C73(H73A,H73B), C93(H93A,H93B), C95(H95A,H95B), C98(H98A,
 H98B), C100(H10A,H10B), C109(H10F,H10G), C111(H11D,H11E), C114(H11I,H11J),
 C116(H11N,H11O), C130(H13C,H13D), C132(H13H,H13I), C135(H13M,H13N), C137(H13R,
 H13S), C146(H14D,H14E), C148(H14I,H14J), C151(H15C,H15D), C153(H15H,H15I)
5.d Aromatic/amide H refined with riding coordinates:
 C3(H3), C8(H8), C9(H9), C10(H10), C24(H24), C25(H25), C26(H26), C40(H40),
 C45(H45), C46(H46), C47(H47), C61(H61), C62(H62), C63(H63), C75(H75), C76(H76),
  C77(H77), C78(H78), C79(H79), C80(H80), C83(H83), C88(H88), C89(H89),
 C90(H90), C104(H104), C105(H105), C106(H106), C120(H120), C125(H125),
 C126(H126), C127(H127), C141(H141), C142(H142), C143(H143), C155(H155),
 C156(H156), C157(H157), C158(H158), C159(H159), C160(H160)
5.e Idealised Me refined as rotating group:
 C5(H5A,H5B,H5C), C14(H14A,H14B,H14C), C16(H16A,H16B,H16C), C19(H19A,H19B,
 H19C), C21(H21A,H21B,H21C), C30(H30A,H30B,H30C), C32(H32A,H32B,H32C), C35(H35A,
 H35B,H35C), C37(H37A,H37B,H37C), C38(H38A,H38B,H38C), C42(H42A,H42B,H42C),
 C51(H51A,H51B,H51C), C53(H53A,H53B,H53C), C56(H56A,H56B,H56C), C58(H58A,H58B,
 H58C), C67(H67A,H67B,H67C), C69(H69A,H69B,H69C), C72(H72A,H72B,H72C), C74(H74A,
 H74B,H74C), C81(H81A,H81B,H81C), C85(H85A,H85B,H85C), C94(H94A,H94B,H94C),
 C96(H96A,H96B,H96C), C99(H99A,H99B,H99C), C101(H10C,H10D,H10E), C110(H11A,H11B,
 H11C), C112(H11F,H11G,H11H), C115(H11K,H11L,H11M), C117(H11P,H11Q,H11R),
 C118(H11S,H11T,H11U), C122(H12A,H12B,H12C), C131(H13E,H13F,H13G), C133(H13J,
 H13K,H13L), C136(H13O,H13P,H13Q), C138(H13T,H13U,H13V), C147(H14F,H14G,H14H),
 C149(H14K,H14L,H14M), C152(H15E,H15F,H15G), C154(H15J,H15K,H15L)
;
_olex2_submission_special_instructions 'No special instructions were received'

loop_
_space_group_symop_operation_xyz
'x, y, z'
'-x, y+1/2, -z+1/2'
'-x, -y, -z'
'x, -y-1/2, z-1/2'

loop_
_atom_site_label
_atom_site_type_symbol
_atom_site_fract_x
_atom_site_fract_y
_atom_site_fract_z
_atom_site_U_iso_or_equiv
_atom_site_adp_type
_atom_site_occupancy
_atom_site_site_symmetry_order
_atom_site_calc_flag
_atom_site_refinement_flags_posn
_atom_site_refinement_flags_adp
_atom_site_refinement_flags_occupancy
_atom_site_disorder_assembly
_atom_site_disorder_group
Y1 Y 0.11792(2) 0.74375(2) 0.10877(2) 0.02764(11) Uani 1 1 d . . . . .
Y2 Y 0.26546(2) 0.74429(2) 0.13526(2) 0.02561(10) Uani 1 1 d . . . . .
N1 N 0.03407(15) 0.75148(19) 0.02883(16) 0.0345(9) Uani 1 1 d . . . . .
N2 N 0.06108(14) 0.73574(17) 0.15100(16) 0.0271(8) Uani 1 1 d . . . . .
N3 N 0.33451(14) 0.67754(16) 0.14551(15) 0.0223(8) Uani 1 1 d . . . . .
N4 N 0.33493(14) 0.80993(16) 0.14719(15) 0.0245(8) Uani 1 1 d . . . . .
C1 C -0.0612(2) 0.7539(3) -0.0329(2) 0.0522(15) Uani 1 1 d . . . . .
H1A H -0.051324 0.769035 -0.061213 0.078 Uiso 1 1 d R U . . .
H1B H -0.085734 0.781235 -0.029743 0.078 Uiso 1 1 d R U . . .
H1C H -0.076564 0.714365 -0.044203 0.078 Uiso 1 1 d R U . . .
C2 C -0.01316(18) 0.7493(2) 0.0254(2) 0.0357(11) Uani 1 1 d . . . . .
C3 C -0.02409(18) 0.7434(2) 0.0726(2) 0.0386(12) Uani 1 1 d . . . . .
H3 H -0.059894 0.743198 0.063349 0.046 Uiso 1 1 calc R U . . .
C4 C 0.00981(17) 0.7377(2) 0.1315(2) 0.0316(11) Uani 1 1 d . . . . .
C5 C -0.0142(2) 0.7346(3) 0.1721(2) 0.0456(14) Uani 1 1 d . . . . .
H5A H -0.001733 0.698179 0.196226 0.068 Uiso 1 1 calc R U . . .
H5B H -0.052043 0.732609 0.149871 0.068 Uiso 1 1 calc R U . . .
H5C H -0.004637 0.770926 0.196533 0.068 Uiso 1 1 calc R U . . .
C6 C 0.03920(18) 0.7568(3) -0.0237(2) 0.0393(12) Uani 1 1 d . . . . .
C7 C 0.0402(2) 0.7038(3) -0.0532(3) 0.0521(16) Uani 1 1 d . . . . .
C8 C 0.0475(2) 0.7102(4) -0.1030(3) 0.0642(19) Uani 1 1 d . . . . .
H8 H 0.047857 0.674978 -0.124058 0.077 Uiso 1 1 calc R U . . .
C9 C 0.0541(3) 0.7655(4) -0.1212(3) 0.069(2) Uani 1 1 d . . . . .
H9 H 0.058392 0.768634 -0.155268 0.082 Uiso 1 1 calc R U . . .
C10 C 0.0547(3) 0.8169(3) -0.0916(3) 0.0647(19) Uani 1 1 d . . . . .
H10 H 0.059784 0.855220 -0.105264 0.078 Uiso 1 1 calc R U . . .
C11 C 0.0479(2) 0.8146(3) -0.0416(2) 0.0501(15) Uani 1 1 d . . . . .
C12 C 0.0329(3) 0.6415(4) -0.0333(4) 0.1070(15) Uani 1 1 d D U . . .
H12 H 0.029841 0.643999 0.003508 0.128 Uiso 1 1 calc R U . . .
C13 C -0.0229(4) 0.6155(4) -0.0881(4) 0.1105(16) Uani 1 1 d D U . . .
H13A H -0.044490 0.650673 -0.109330 0.133 Uiso 1 1 calc R U . . .
H13B H -0.014375 0.592025 -0.115289 0.133 Uiso 1 1 calc R U . . .
C14 C -0.0504(4) 0.5799(4) -0.0696(5) 0.122(2) Uani 1 1 d D U . . .
H14A H -0.043468 0.537019 -0.073983 0.183 Uiso 1 1 calc R U . . .
H14B H -0.087448 0.588237 -0.092466 0.183 Uiso 1 1 calc R U . . .
H14C H -0.040231 0.588563 -0.028948 0.183 Uiso 1 1 calc R U . . .
C15 C 0.0798(4) 0.5980(4) -0.0267(4) 0.1059(16) Uani 1 1 d D U . . .
H15A H 0.075825 0.588944 -0.065842 0.127 Uiso 1 1 calc R U . . .
H15B H 0.112460 0.621085 -0.006314 0.127 Uiso 1 1 calc R U . . .
C16 C 0.0855(4) 0.5410(4) 0.0028(4) 0.1068(18) Uani 1 1 d D U . . .
H16A H 0.057994 0.513007 -0.021712 0.160 Uiso 1 1 calc R U . . .
H16B H 0.082949 0.547989 0.038762 0.160 Uiso 1 1 calc R U . . .
H16C H 0.119349 0.523255 0.011642 0.160 Uiso 1 1 calc R U . . .
C17 C 0.0531(2) 0.8735(3) -0.0057(3) 0.0540(16) Uani 1 1 d . . . . .
H17 H 0.066774 0.860714 0.035497 0.065 Uiso 1 1 calc R U . . .
C18 C 0.0008(3) 0.9007(4) -0.0228(3) 0.077(2) Uani 1 1 d . . . . .
H18A H -0.019296 0.872272 -0.011132 0.092 Uiso 1 1 calc R U . . .
H18B H 0.005542 0.938694 -0.000477 0.092 Uiso 1 1 calc R U . . .
C19 C -0.0309(3) 0.9154(4) -0.0850(3) 0.098(3) Uani 1 1 d . . . . .
H19A H -0.041865 0.877565 -0.107195 0.147 Uiso 1 1 calc R U . . .
H19B H -0.010178 0.939591 -0.098748 0.147 Uiso 1 1 calc R U . . .
H19C H -0.061543 0.938733 -0.089848 0.147 Uiso 1 1 calc R U . . .
C20 C 0.0919(2) 0.9202(3) -0.0087(3) 0.0583(17) Uani 1 1 d . . . . .
H20A H 0.121407 0.898039 -0.009432 0.070 Uiso 1 1 calc R U . . .
H20B H 0.074556 0.943474 -0.045057 0.070 Uiso 1 1 calc R U . . .
C21 C 0.1117(3) 0.9631(4) 0.0400(4) 0.091(3) Uani 1 1 d . . . . .
H21A H 0.136371 0.991110 0.036101 0.137 Uiso 1 1 calc R U . . .
H21B H 0.129245 0.940420 0.076223 0.137 Uiso 1 1 calc R U . . .
H21C H 0.082832 0.986316 0.040230 0.137 Uiso 1 1 calc R U . . .
C22 C 0.09484(18) 0.7273(2) 0.2112(2) 0.0341(11) Uani 1 1 d . . . . .
C23 C 0.1180(2) 0.7786(3) 0.2453(2) 0.0498(15) Uani 1 1 d . . . . .
C24 C 0.1580(3) 0.7674(4) 0.3012(3) 0.0645(19) Uani 1 1 d . . . . .
H24 H 0.175597 0.800892 0.325227 0.077 Uiso 1 1 calc R U . . .
C25 C 0.1719(3) 0.7094(4) 0.3214(3) 0.071(2) Uani 1 1 d . . . . .
H25 H 0.199331 0.703388 0.358953 0.085 Uiso 1 1 calc R U . . .
C26 C 0.1474(3) 0.6605(4) 0.2890(3) 0.0641(19) Uani 1 1 d . . . . .
H26 H 0.157468 0.620815 0.304435 0.077 Uiso 1 1 calc R U . . .
C27 C 0.1078(2) 0.6674(3) 0.2333(2) 0.0436(14) Uani 1 1 d . . . . .
C28 C 0.0978(3) 0.8436(3) 0.2237(3) 0.085(2) Uani 1 1 d . U . . .
H28 H 0.072496 0.844478 0.181906 0.102 Uiso 1 1 calc R U . . .
C29 C 0.0721(3) 0.8704(4) 0.2667(5) 0.107(3) Uani 1 1 d . U . . .
H29A H 0.046629 0.840576 0.267240 0.128 Uiso 1 1 calc R U . . .
H29B H 0.100052 0.874468 0.306499 0.128 Uiso 1 1 calc R U . . .
C30 C 0.0479(5) 0.9263(5) 0.2483(6) 0.152(4) Uani 1 1 d . U . . .
H30A H 0.024799 0.924621 0.206892 0.228 Uiso 1 1 calc R U . . .
H30B H 0.074121 0.957927 0.256063 0.228 Uiso 1 1 calc R U . . .
H30C H 0.027637 0.935803 0.269116 0.228 Uiso 1 1 calc R U . . .
C31 C 0.1493(4) 0.8836(3) 0.2379(4) 0.087(2) Uani 1 1 d . U . . .
H31A H 0.164526 0.896767 0.278706 0.105 Uiso 1 1 calc R U . . .
H31B H 0.175140 0.857616 0.233199 0.105 Uiso 1 1 calc R U . . .
C32 C 0.1399(5) 0.9350(5) 0.2030(5) 0.137(4) Uani 1 1 d . U . . .
H32A H 0.113768 0.925302 0.163793 0.205 Uiso 1 1 calc R U . . .
H32B H 0.172079 0.947650 0.202104 0.205 Uiso 1 1 calc R U . . .
H32C H 0.127162 0.968206 0.218458 0.205 Uiso 1 1 calc R U . . .
C33 C 0.0778(3) 0.6115(3) 0.1980(3) 0.0574(17) Uani 1 1 d . . . . .
H33 H 0.042368 0.626657 0.171331 0.069 Uiso 1 1 calc R U . . .
C34 C 0.0695(3) 0.5603(3) 0.2335(3) 0.073(2) Uani 1 1 d . . . . .
H34A H 0.050704 0.526367 0.207384 0.087 Uiso 1 1 calc R U . . .
H34B H 0.103767 0.544655 0.261632 0.087 Uiso 1 1 calc R U . . .
C35 C 0.0404(3) 0.5795(4) 0.2648(4) 0.091(3) Uani 1 1 d . . . . .
H35A H 0.006516 0.595340 0.237396 0.137 Uiso 1 1 calc R U . . .
H35B H 0.059759 0.611413 0.292511 0.137 Uiso 1 1 calc R U . . .
H35C H 0.035577 0.544572 0.285357 0.137 Uiso 1 1 calc R U . . .
C36 C 0.1005(3) 0.5861(3) 0.1593(3) 0.0661(19) Uani 1 1 d . . . . .
H36A H 0.074371 0.558753 0.130587 0.079 Uiso 1 1 calc R U . . .
H36B H 0.105697 0.620530 0.137836 0.079 Uiso 1 1 calc R U . . .
C37 C 0.1503(3) 0.5520(3) 0.1880(4) 0.080(2) Uani 1 1 d . . . . .
H37A H 0.164974 0.546495 0.160899 0.120 Uiso 1 1 calc R U . . .
H37B H 0.143923 0.512115 0.200521 0.120 Uiso 1 1 calc R U . . .
H37C H 0.174685 0.575019 0.221604 0.120 Uiso 1 1 calc R U . . .
C38 C 0.41734(19) 0.6331(2) 0.1570(2) 0.0360(12) Uani 1 1 d . . . . .
H38A H 0.440409 0.625253 0.197757 0.054 Uiso 1 1 calc R U . . .
H38B H 0.438097 0.642402 0.136775 0.054 Uiso 1 1 calc R U . . .
H38C H 0.396080 0.596934 0.139804 0.054 Uiso 1 1 calc R U . . .
C39 C 0.38236(17) 0.6868(2) 0.15189(19) 0.0254(10) Uani 1 1 d . . . . .
C40 C 0.40398(17) 0.7440(2) 0.15495(18) 0.0272(10) Uani 1 1 d . . . . .
H40 H 0.438433 0.744011 0.159219 0.033 Uiso 1 1 calc R U . . .
C41 C 0.38265(17) 0.8015(2) 0.15268(19) 0.0266(10) Uani 1 1 d . . . . .
C42 C 0.4166(2) 0.8555(2) 0.1564(2) 0.0393(13) Uani 1 1 d . . . . .
H42A H 0.406418 0.871864 0.117741 0.059 Uiso 1 1 calc R U . . .
H42B H 0.452953 0.842567 0.173304 0.059 Uiso 1 1 calc R U . . .
H42C H 0.412470 0.887082 0.180704 0.059 Uiso 1 1 calc R U . . .
C43 C 0.31699(17) 0.6162(2) 0.1445(2) 0.0264(10) Uani 1 1 d . . . . .
C44 C 0.28382(19) 0.5898(2) 0.0914(2) 0.0311(11) Uani 1 1 d . . . . .
C45 C 0.2653(2) 0.5312(2) 0.0922(3) 0.0461(14) Uani 1 1 d . . . . .
H45 H 0.242936 0.512234 0.056887 0.055 Uiso 1 1 calc R U . . .
C46 C 0.2787(3) 0.5005(3) 0.1428(3) 0.0542(17) Uani 1 1 d . . . . .
H46 H 0.265599 0.460688 0.142202 0.065 Uiso 1 1 calc R U . . .
C47 C 0.3106(2) 0.5269(2) 0.1940(3) 0.0474(15) Uani 1 1 d . . . . .
H47 H 0.319466 0.504876 0.228664 0.057 Uiso 1 1 calc R U . . .
C48 C 0.33063(19) 0.5851(2) 0.1970(2) 0.0330(11) Uani 1 1 d . . . . .
C49 C 0.26983(19) 0.6242(2) 0.0353(2) 0.0346(11) Uani 1 1 d . . . . .
H49 H 0.267796 0.668292 0.043745 0.042 Uiso 1 1 calc R U . . .
C50 C 0.2162(2) 0.6061(3) -0.0114(2) 0.0546(16) Uani 1 1 d . . . . .
H50A H 0.217731 0.563477 -0.023050 0.066 Uiso 1 1 calc R U . . .
H50B H 0.191277 0.607529 0.005059 0.066 Uiso 1 1 calc R U . . .
C51 C 0.1962(3) 0.6460(4) -0.0646(3) 0.079(2) Uani 1 1 d . . . . .
H51A H 0.160129 0.635142 -0.090191 0.119 Uiso 1 1 calc R U . . .
H51B H 0.217475 0.639926 -0.084714 0.119 Uiso 1 1 calc R U . . .
H51C H 0.197888 0.688790 -0.053143 0.119 Uiso 1 1 calc R U . . .
C52 C 0.3114(2) 0.6187(2) 0.0134(2) 0.0433(13) Uani 1 1 d . . . . .
H52A H 0.343258 0.601224 0.044569 0.052 Uiso 1 1 calc R U . . .
H52B H 0.298761 0.589746 -0.019295 0.052 Uiso 1 1 calc R U . . .
C53 C 0.3252(3) 0.6787(3) -0.0061(3) 0.0607(17) Uani 1 1 d . . . . .
H53A H 0.293830 0.696788 -0.036549 0.091 Uiso 1 1 calc R U . . .
H53B H 0.350476 0.671085 -0.020855 0.091 Uiso 1 1 calc R U . . .
H53C H 0.340116 0.706765 0.026689 0.091 Uiso 1 1 calc R U . . .
C54 C 0.3652(2) 0.6139(3) 0.2548(3) 0.0571(9) Uani 1 1 d . U . . .
H54 H 0.388225 0.643107 0.247540 0.069 Uiso 1 1 calc R U . . .
C55 C 0.3338(2) 0.6522(3) 0.2776(3) 0.0560(9) Uani 1 1 d . U . . .
H55A H 0.358371 0.674991 0.311933 0.067 Uiso 1 1 calc R U . . .
H55B H 0.313214 0.682402 0.247855 0.067 Uiso 1 1 calc R U . . .
C56 C 0.2974(2) 0.6167(3) 0.2940(3) 0.0554(12) Uani 1 1 d . U . . .
H56A H 0.275319 0.590341 0.261834 0.083 Uiso 1 1 calc R U . . .
H56B H 0.275695 0.645073 0.302680 0.083 Uiso 1 1 calc R U . . .
H56C H 0.317649 0.591654 0.327979 0.083 Uiso 1 1 calc R U . . .
C57 C 0.4017(2) 0.5692(3) 0.3017(3) 0.0623(10) Uani 1 1 d . U . . .
H57A H 0.416605 0.590366 0.339290 0.075 Uiso 1 1 calc R U . . .
H57B H 0.380761 0.534682 0.304234 0.075 Uiso 1 1 calc R U . . .
C58 C 0.4436(3) 0.5451(3) 0.2921(3) 0.0713(12) Uani 1 1 d . U . . .
H58A H 0.429514 0.519844 0.257264 0.107 Uiso 1 1 calc R U . . .
H58B H 0.466300 0.520285 0.325225 0.107 Uiso 1 1 calc R U . . .
H58C H 0.463595 0.578761 0.287227 0.107 Uiso 1 1 calc R U . . .
C59 C 0.31494(18) 0.8706(2) 0.1404(2) 0.0273(10) Uani 1 1 d . . . . .
C60 C 0.31102(18) 0.8991(2) 0.1868(2) 0.0299(11) Uani 1 1 d . . . . .
C61 C 0.2879(2) 0.9563(2) 0.1775(2) 0.0392(12) Uani 1 1 d . . . . .
H61 H 0.284841 0.976270 0.208288 0.047 Uiso 1 1 calc R U . . .
C62 C 0.2693(2) 0.9844(2) 0.1248(2) 0.0449(14) Uani 1 1 d . . . . .
H62 H 0.253382 1.023289 0.119413 0.054 Uiso 1 1 calc R U . . .
C63 C 0.2736(2) 0.9563(2) 0.0795(2) 0.0420(13) Uani 1 1 d . . . . .
H63 H 0.261256 0.976538 0.043485 0.050 Uiso 1 1 calc R U . . .
C64 C 0.29576(19) 0.8989(2) 0.0859(2) 0.0300(11) Uani 1 1 d . . . . .
C65 C 0.33167(19) 0.8684(2) 0.2459(2) 0.0341(11) Uani 1 1 d . . . . .
H65 H 0.326626 0.823623 0.238364 0.041 Uiso 1 1 calc R U . . .
C66 C 0.3019(2) 0.8852(3) 0.2795(2) 0.0464(14) Uani 1 1 d . . . . .
H66A H 0.264338 0.884945 0.252906 0.056 Uiso 1 1 calc R U . . .
H66B H 0.311402 0.927184 0.294416 0.056 Uiso 1 1 calc R U . . .
C67 C 0.3118(3) 0.8429(3) 0.3298(3) 0.068(2) Uani 1 1 d . . . . .
H67A H 0.304538 0.800812 0.315969 0.102 Uiso 1 1 calc R U . . .
H67B H 0.289136 0.854268 0.347244 0.102 Uiso 1 1 calc R U . . .
H67C H 0.348089 0.846370 0.358695 0.102 Uiso 1 1 calc R U . . .
C68 C 0.3905(2) 0.8783(3) 0.2815(2) 0.0493(15) Uani 1 1 d . . . . .
H68A H 0.402349 0.856125 0.318369 0.059 Uiso 1 1 calc R U . . .
H68B H 0.408359 0.860167 0.260280 0.059 Uiso 1 1 calc R U . . .
C69 C 0.4071(3) 0.9438(3) 0.2944(3) 0.080(2) Uani 1 1 d . . . . .
H69A H 0.398138 0.965679 0.258266 0.120 Uiso 1 1 calc R U . . .
H69B H 0.444608 0.945787 0.318641 0.120 Uiso 1 1 calc R U . . .
H69C H 0.389193 0.962675 0.314708 0.120 Uiso 1 1 calc R U . . .
C70 C 0.2999(2) 0.8672(2) 0.0354(2) 0.0327(11) Uani 1 1 d . . . . .
H70 H 0.329003 0.837307 0.052906 0.039 Uiso 1 1 calc R U . . .
C71 C 0.2515(2) 0.8301(2) -0.0017(2) 0.0366(12) Uani 1 1 d . . . . .
H71A H 0.259191 0.804306 -0.028168 0.044 Uiso 1 1 calc R U . . .
H71B H 0.244056 0.802508 0.023830 0.044 Uiso 1 1 calc R U . . .
C72 C 0.2031(2) 0.8666(3) -0.0372(2) 0.0454(14) Uani 1 1 d . . . . .
H72A H 0.207465 0.888547 -0.067577 0.068 Uiso 1 1 calc R U . . .
H72B H 0.197125 0.895883 -0.012314 0.068 Uiso 1 1 calc R U . . .
H72C H 0.173282 0.839113 -0.054712 0.068 Uiso 1 1 calc R U . . .
C73 C 0.3149(2) 0.9111(2) -0.0003(2) 0.0398(12) Uani 1 1 d . . . . .
H73A H 0.286449 0.940711 -0.019657 0.048 Uiso 1 1 calc R U . . .
H73B H 0.346148 0.934148 0.025823 0.048 Uiso 1 1 calc R U . . .
C74 C 0.3258(2) 0.8792(3) -0.0453(3) 0.0556(16) Uani 1 1 d . . . . .
H74A H 0.293741 0.861063 -0.074500 0.083 Uiso 1 1 calc R U . . .
H74B H 0.351668 0.847143 -0.026955 0.083 Uiso 1 1 calc R U . . .
H74C H 0.339128 0.908703 -0.063717 0.083 Uiso 1 1 calc R U . . .
C75 C 0.18423(18) 0.6814(2) 0.1032(2) 0.0361(12) Uani 1 1 d . . . . .
H75 H 0.176139 0.640558 0.090137 0.043 Uiso 1 1 calc R U . . .
C76 C 0.17734(19) 0.7305(3) 0.0623(2) 0.0390(13) Uani 1 1 d . . . . .
H76 H 0.170954 0.721161 0.023998 0.047 Uiso 1 1 calc R U . . .
C77 C 0.18024(18) 0.7928(2) 0.0803(2) 0.0353(12) Uani 1 1 d . . . . .
H77 H 0.172983 0.824633 0.053037 0.042 Uiso 1 1 calc R U . . .
C78 C 0.19421(19) 0.8073(2) 0.1399(2) 0.0404(13) Uani 1 1 d . . . . .
H78 H 0.192285 0.848027 0.151023 0.049 Uiso 1 1 calc R U . . .
C79 C 0.21131(17) 0.7585(3) 0.1829(2) 0.0370(12) Uani 1 1 d . . . . .
H79 H 0.227308 0.767873 0.222882 0.044 Uiso 1 1 calc R U . . .
C80 C 0.20346(18) 0.6956(2) 0.1636(2) 0.0340(12) Uani 1 1 d . . . . .
H80 H 0.211013 0.663593 0.190829 0.041 Uiso 1 1 calc R U . . .
Y3 Y 0.61777(2) 0.74048(2) 0.50288(2) 0.02562(10) Uani 1 1 d . . . . .
Y4 Y 0.76440(2) 0.74550(2) 0.62590(2) 0.02447(10) Uani 1 1 d . . . . .
N5 N 0.56553(14) 0.73909(16) 0.40170(15) 0.0248(8) Uani 1 1 d . . . . .
N6 N 0.53076(14) 0.73485(15) 0.49022(15) 0.0224(8) Uani 1 1 d . . . . .
N7 N 0.83647(14) 0.68095(15) 0.68108(15) 0.0217(8) Uani 1 1 d . . . . .
N8 N 0.83099(14) 0.81354(16) 0.68418(15) 0.0224(8) Uani 1 1 d . . . . .
C81 C 0.4945(2) 0.7350(2) 0.3024(2) 0.0395(12) Uani 1 1 d . . . . .
H81A H 0.522192 0.746859 0.292345 0.059 Uiso 1 1 calc R U . . .
H81B H 0.465492 0.763500 0.284701 0.059 Uiso 1 1 calc R U . . .
H81C H 0.482710 0.693765 0.288207 0.059 Uiso 1 1 calc R U . . .
C82 C 0.51495(18) 0.7364(2) 0.36702(19) 0.0289(10) Uani 1 1 d . . . . .
C83 C 0.47769(18) 0.7338(2) 0.3876(2) 0.0318(11) Uani 1 1 d . . . . .
H83 H 0.442721 0.731915 0.358794 0.038 Uiso 1 1 calc R U . . .
C84 C 0.48457(17) 0.73352(19) 0.44460(19) 0.0253(9) Uani 1 1 d . . . . .
C85 C 0.43539(19) 0.7317(2) 0.4516(2) 0.0397(12) Uani 1 1 d . . . . .
H85A H 0.443298 0.717136 0.490287 0.060 Uiso 1 1 calc R U . . .
H85B H 0.410438 0.704187 0.422797 0.060 Uiso 1 1 calc R U . . .
H85C H 0.420536 0.772731 0.446151 0.060 Uiso 1 1 calc R U . . .
C86 C 0.60289(18) 0.7414(2) 0.37927(18) 0.0269(10) Uani 1 1 d . . . . .
C87 C 0.6208(2) 0.6872(2) 0.3649(2) 0.0385(13) Uani 1 1 d . . . . .
C88 C 0.6642(3) 0.6910(3) 0.3549(3) 0.0522(16) Uani 1 1 d . . . . .
H88 H 0.677757 0.654927 0.346643 0.063 Uiso 1 1 calc R U . . .
C89 C 0.6874(3) 0.7453(3) 0.3566(3) 0.0578(17) Uani 1 1 d . . . . .
H89 H 0.717287 0.746544 0.350160 0.069 Uiso 1 1 calc R U . . .
C90 C 0.6684(2) 0.7985(3) 0.3677(2) 0.0451(14) Uani 1 1 d . . . . .
H90 H 0.684455 0.836089 0.367101 0.054 Uiso 1 1 calc R U . . .
C91 C 0.62612(19) 0.7981(2) 0.3796(2) 0.0311(11) Uani 1 1 d . . . . .
C92 C 0.5944(2) 0.6268(2) 0.3621(2) 0.0440(14) Uani 1 1 d . . . . .
H92 H 0.557698 0.635648 0.353446 0.053 Uiso 1 1 calc R U . . .
C93 C 0.5933(3) 0.5841(3) 0.3155(3) 0.070(2) Uani 1 1 d . . . . .
H93A H 0.629373 0.572459 0.325002 0.083 Uiso 1 1 calc R U . . .
H93B H 0.574578 0.546614 0.316106 0.083 Uiso 1 1 calc R U . . .
C94 C 0.5690(3) 0.6091(4) 0.2573(3) 0.085(2) Uani 1 1 d . . . . .
H94A H 0.571724 0.579518 0.230511 0.128 Uiso 1 1 calc R U . . .
H94B H 0.586674 0.646844 0.256245 0.128 Uiso 1 1 calc R U . . .
H94C H 0.532439 0.617635 0.246036 0.128 Uiso 1 1 calc R U . . .
C95 C 0.6201(3) 0.5931(3) 0.4213(3) 0.076(2) Uani 1 1 d . . . . .
H95A H 0.653280 0.575062 0.426320 0.091 Uiso 1 1 calc R U . . .
H95B H 0.628118 0.623271 0.452489 0.091 Uiso 1 1 calc R U . . .
C96 C 0.5888(4) 0.5465(4) 0.4272(4) 0.118(4) Uani 1 1 d . . . . .
H96A H 0.582846 0.514767 0.398337 0.178 Uiso 1 1 calc R U . . .
H96B H 0.555548 0.563673 0.421456 0.178 Uiso 1 1 calc R U . . .
H96C H 0.606535 0.528747 0.465854 0.178 Uiso 1 1 calc R U . . .
C97 C 0.6050(2) 0.8569(2) 0.3913(2) 0.0353(12) Uani 1 1 d . . . . .
H97 H 0.592391 0.846521 0.420350 0.042 Uiso 1 1 calc R U . . .
C98 C 0.5580(2) 0.8805(3) 0.3388(3) 0.0575(17) Uani 1 1 d . . . . .
H98A H 0.529134 0.851282 0.328956 0.069 Uiso 1 1 calc R U . . .
H98B H 0.547120 0.919619 0.348993 0.069 Uiso 1 1 calc R U . . .
C99 C 0.5664(3) 0.8904(4) 0.2859(3) 0.085(2) Uani 1 1 d . . . . .
H99A H 0.535156 0.908249 0.255069 0.128 Uiso 1 1 calc R U . . .
H99B H 0.573794 0.851274 0.272963 0.128 Uiso 1 1 calc R U . . .
H99C H 0.595787 0.918038 0.295390 0.128 Uiso 1 1 calc R U . . .
C100 C 0.6465(2) 0.9054(2) 0.4194(3) 0.0488(15) Uani 1 1 d . . . . .
H10A H 0.678249 0.885740 0.448731 0.059 Uiso 1 1 calc R U . . .
H10B H 0.655115 0.923073 0.389649 0.059 Uiso 1 1 calc R U . . .
C101 C 0.6310(3) 0.9565(3) 0.4477(3) 0.075(2) Uani 1 1 d . . . . .
H10C H 0.599868 0.976601 0.418959 0.112 Uiso 1 1 calc R U . . .
H10D H 0.659350 0.986096 0.464182 0.112 Uiso 1 1 calc R U . . .
H10E H 0.623913 0.939724 0.478420 0.112 Uiso 1 1 calc R U . . .
C102 C 0.53341(16) 0.7388(2) 0.54696(18) 0.0249(9) Uani 1 1 d . . . . .
C103 C 0.54768(17) 0.6872(2) 0.5824(2) 0.0267(10) Uani 1 1 d . . . . .
C104 C 0.55431(19) 0.6932(2) 0.6387(2) 0.0335(11) Uani 1 1 d . . . . .
H104 H 0.563825 0.658636 0.663360 0.040 Uiso 1 1 calc R U . . .
C105 C 0.5472(2) 0.7487(3) 0.6592(2) 0.0404(12) Uani 1 1 d . . . . .
H105 H 0.552148 0.752093 0.697784 0.049 Uiso 1 1 calc R U . . .
C106 C 0.5331(2) 0.7989(2) 0.6240(2) 0.0372(12) Uani 1 1 d . . . . .
H106 H 0.528401 0.836777 0.638711 0.045 Uiso 1 1 calc R U . . .
C107 C 0.52540(17) 0.7954(2) 0.5672(2) 0.0286(10) Uani 1 1 d . . . . .
C108 C 0.55513(18) 0.6257(2) 0.5598(2) 0.0290(10) Uani 1 1 d . . . . .
H108 H 0.571928 0.634425 0.534297 0.035 Uiso 1 1 calc R U . . .
C109 C 0.5034(2) 0.5945(2) 0.5218(2) 0.0401(13) Uani 1 1 d . . . . .
H10F H 0.484552 0.619344 0.486688 0.048 Uiso 1 1 calc R U . . .
H10G H 0.510660 0.554388 0.509515 0.048 Uiso 1 1 calc R U . . .
C110 C 0.4691(2) 0.5852(3) 0.5508(3) 0.0632(18) Uani 1 1 d . . . . .
H11A H 0.436876 0.565164 0.523962 0.095 Uiso 1 1 calc R U . . .
H11B H 0.460950 0.624683 0.562259 0.095 Uiso 1 1 calc R U . . .
H11C H 0.486987 0.559561 0.584974 0.095 Uiso 1 1 calc R U . . .
C111 C 0.59237(19) 0.5836(2) 0.6076(2) 0.0347(11) Uani 1 1 d . . . . .
H11D H 0.621933 0.607992 0.635200 0.042 Uiso 1 1 calc R U . . .
H11E H 0.574096 0.566588 0.628764 0.042 Uiso 1 1 calc R U . . .
C112 C 0.6132(2) 0.5314(2) 0.5858(3) 0.0485(15) Uani 1 1 d . . . . .
H11F H 0.628827 0.547633 0.562038 0.073 Uiso 1 1 calc R U . . .
H11G H 0.584711 0.503882 0.562541 0.073 Uiso 1 1 calc R U . . .
H11H H 0.639409 0.509143 0.618558 0.073 Uiso 1 1 calc R U . . .
C113 C 0.50884(19) 0.8514(2) 0.5279(2) 0.0329(11) Uani 1 1 d . . . . .
H113 H 0.492473 0.835552 0.487459 0.039 Uiso 1 1 calc R U . . .
C114 C 0.4668(2) 0.8882(3) 0.5348(3) 0.0463(14) Uani 1 1 d . . . . .
H11I H 0.441659 0.859827 0.538126 0.056 Uiso 1 1 calc R U . . .
H11J H 0.483064 0.912142 0.570890 0.056 Uiso 1 1 calc R U . . .
C115 C 0.4381(2) 0.9311(3) 0.4848(3) 0.0616(18) Uani 1 1 d . . . . .
H11K H 0.423699 0.908038 0.448693 0.092 Uiso 1 1 calc R U . . .
H11L H 0.462105 0.962055 0.483806 0.092 Uiso 1 1 calc R U . . .
H11M H 0.409895 0.950951 0.489663 0.092 Uiso 1 1 calc R U . . .
C116 C 0.5551(2) 0.8900(2) 0.5340(3) 0.0437(14) Uani 1 1 d . . . . .
H11N H 0.579304 0.863419 0.526794 0.052 Uiso 1 1 calc R U . . .
H11O H 0.542389 0.921370 0.503368 0.052 Uiso 1 1 calc R U . . .
C117 C 0.5852(2) 0.9215(3) 0.5911(3) 0.0626(19) Uani 1 1 d . . . . .
H11P H 0.615004 0.942610 0.590970 0.094 Uiso 1 1 calc R U . . .
H11Q H 0.597289 0.891217 0.622094 0.094 Uiso 1 1 calc R U . . .
H11R H 0.562693 0.951015 0.597204 0.094 Uiso 1 1 calc R U . . .
C118 C 0.92308(18) 0.6399(2) 0.7465(2) 0.0370(12) Uani 1 1 d . . . . .
H11S H 0.904476 0.603204 0.748045 0.055 Uiso 1 1 calc R U . . .
H11T H 0.948603 0.651026 0.785549 0.055 Uiso 1 1 calc R U . . .
H11U H 0.940859 0.632093 0.722697 0.055 Uiso 1 1 calc R U . . .
C119 C 0.88481(17) 0.6918(2) 0.72045(19) 0.0237(9) Uani 1 1 d . . . . .
C120 C 0.90422(17) 0.7501(2) 0.74082(19) 0.0278(10) Uani 1 1 d . . . . .
H120 H 0.939387 0.751619 0.769154 0.033 Uiso 1 1 calc R U . . .
C121 C 0.87900(17) 0.8065(2) 0.72522(19) 0.0255(10) Uani 1 1 d . . . . .
C122 C 0.9102(2) 0.8610(2) 0.7590(2) 0.0382(12) Uani 1 1 d . . . . .
H12A H 0.902575 0.896137 0.733165 0.057 Uiso 1 1 calc R U . . .
H12B H 0.947292 0.851515 0.775471 0.057 Uiso 1 1 calc R U . . .
H12C H 0.900964 0.870560 0.790021 0.057 Uiso 1 1 calc R U . . .
C123 C 0.82031(17) 0.61842(19) 0.66681(19) 0.0242(10) Uani 1 1 d . . . . .
C124 C 0.83217(18) 0.5862(2) 0.6272(2) 0.0294(10) Uani 1 1 d . . . . .
C125 C 0.8135(2) 0.5269(2) 0.6131(2) 0.0400(13) Uani 1 1 d . . . . .
H125 H 0.820666 0.504444 0.586217 0.048 Uiso 1 1 calc R U . . .
C126 C 0.7848(2) 0.5003(2) 0.6373(2) 0.0407(13) Uani 1 1 d . . . . .
H126 H 0.772673 0.459721 0.627409 0.049 Uiso 1 1 calc R U . . .
C127 C 0.7735(2) 0.5322(2) 0.6760(2) 0.0358(12) Uani 1 1 d . . . . .
H127 H 0.753810 0.513259 0.692581 0.043 Uiso 1 1 calc R U . . .
C128 C 0.79041(17) 0.5918(2) 0.69100(19) 0.0260(10) Uani 1 1 d . . . . .
C129 C 0.8643(2) 0.6145(2) 0.6005(2) 0.0344(11) Uani 1 1 d . . . . .
H129 H 0.886467 0.646221 0.628326 0.041 Uiso 1 1 calc R U . . .
C130 C 0.8308(2) 0.6480(3) 0.5442(2) 0.0477(14) Uani 1 1 d . . . . .
H13C H 0.810707 0.679950 0.552175 0.057 Uiso 1 1 calc R U . . .
H13D H 0.854021 0.668664 0.530916 0.057 Uiso 1 1 calc R U . . .
C131 C 0.7936(3) 0.6081(3) 0.4960(3) 0.0621(18) Uani 1 1 d . . . . .
H13E H 0.771950 0.633443 0.462869 0.093 Uiso 1 1 calc R U . . .
H13F H 0.771502 0.585788 0.509241 0.093 Uiso 1 1 calc R U . . .
H13G H 0.813197 0.579047 0.484794 0.093 Uiso 1 1 calc R U . . .
C132 C 0.9017(2) 0.5679(3) 0.5953(3) 0.0478(14) Uani 1 1 d . . . . .
H13H H 0.920997 0.547444 0.633005 0.057 Uiso 1 1 calc R U . . .
H13I H 0.881134 0.536420 0.566941 0.057 Uiso 1 1 calc R U . . .
C133 C 0.9400(3) 0.5950(3) 0.5772(3) 0.0649(19) Uani 1 1 d . . . . .
H13J H 0.921378 0.611571 0.538138 0.097 Uiso 1 1 calc R U . . .
H13K H 0.964175 0.563476 0.577800 0.097 Uiso 1 1 calc R U . . .
H13L H 0.959232 0.627783 0.603869 0.097 Uiso 1 1 calc R U . . .
C134 C 0.77731(18) 0.6267(2) 0.73352(19) 0.0270(10) Uani 1 1 d . . . . .
H134 H 0.772096 0.670199 0.720731 0.032 Uiso 1 1 calc R U . . .
C135 C 0.7265(2) 0.6051(3) 0.7319(2) 0.0410(13) Uani 1 1 d . . . . .
H13M H 0.700621 0.600665 0.691063 0.049 Uiso 1 1 calc R U . . .
H13N H 0.732164 0.564328 0.749837 0.049 Uiso 1 1 calc R U . . .
C136 C 0.7042(2) 0.6460(3) 0.7615(3) 0.0553(16) Uani 1 1 d . . . . .
H13O H 0.699154 0.686934 0.744833 0.083 Uiso 1 1 calc R U . . .
H13P H 0.728094 0.648049 0.802727 0.083 Uiso 1 1 calc R U . . .
H13Q H 0.670790 0.629697 0.756355 0.083 Uiso 1 1 calc R U . . .
C137 C 0.8223(2) 0.6258(3) 0.7950(2) 0.0420(13) Uani 1 1 d . . . . .
H13R H 0.814760 0.594738 0.817887 0.050 Uiso 1 1 calc R U . . .
H13S H 0.854362 0.613194 0.792991 0.050 Uiso 1 1 calc R U . . .
C138 C 0.8319(3) 0.6862(3) 0.8261(3) 0.075(2) Uani 1 1 d . . . . .
H13T H 0.842869 0.716284 0.805924 0.112 Uiso 1 1 calc R U . . .
H13U H 0.859128 0.681373 0.865642 0.112 Uiso 1 1 calc R U . . .
H13V H 0.799905 0.700025 0.826738 0.112 Uiso 1 1 calc R U . . .
C139 C 0.80809(18) 0.8731(2) 0.6721(2) 0.0288(10) Uani 1 1 d . . . . .
C140 C 0.78619(19) 0.8970(2) 0.7066(2) 0.0332(11) Uani 1 1 d . . . . .
C141 C 0.7608(2) 0.9526(3) 0.6904(3) 0.0506(15) Uani 1 1 d . . . . .
H141 H 0.746498 0.970280 0.713506 0.061 Uiso 1 1 calc R U . . .
C142 C 0.7559(3) 0.9827(3) 0.6420(3) 0.0624(18) Uani 1 1 d . . . . .
H142 H 0.737641 1.020211 0.631436 0.075 Uiso 1 1 calc R U . . .
C143 C 0.7772(2) 0.9589(3) 0.6085(3) 0.0510(15) Uani 1 1 d . . . . .
H143 H 0.773594 0.980281 0.575180 0.061 Uiso 1 1 calc R U . . .
C144 C 0.8040(2) 0.9039(2) 0.6227(2) 0.0347(11) Uani 1 1 d . . . . .
C145 C 0.7915(2) 0.8644(2) 0.7604(2) 0.0328(11) Uani 1 1 d . . . . .
H145 H 0.819731 0.833729 0.769947 0.039 Uiso 1 1 calc R U . . .
C146 C 0.7423(2) 0.8281(2) 0.7494(2) 0.0416(13) Uani 1 1 d . . . . .
H14D H 0.734931 0.799796 0.717044 0.050 Uiso 1 1 calc R U . . .
H14E H 0.749784 0.803136 0.783997 0.050 Uiso 1 1 calc R U . . .
C147 C 0.6938(2) 0.8650(3) 0.7357(3) 0.0632(18) Uani 1 1 d . . . . .
H14F H 0.685876 0.890328 0.701673 0.095 Uiso 1 1 calc R U . . .
H14G H 0.699475 0.891168 0.768560 0.095 Uiso 1 1 calc R U . . .
H14H H 0.664757 0.837438 0.727945 0.095 Uiso 1 1 calc R U . . .
C148 C 0.8089(2) 0.9063(2) 0.8127(2) 0.0429(13) Uani 1 1 d . . . . .
H14I H 0.839545 0.929784 0.816402 0.052 Uiso 1 1 calc R U . . .
H14J H 0.780853 0.935683 0.806264 0.052 Uiso 1 1 calc R U . . .
C149 C 0.8228(3) 0.8724(3) 0.8689(2) 0.0619(18) Uani 1 1 d . . . . .
H14K H 0.791475 0.853847 0.867828 0.093 Uiso 1 1 calc R U . . .
H14L H 0.837598 0.900985 0.901265 0.093 Uiso 1 1 calc R U . . .
H14M H 0.848185 0.840497 0.873860 0.093 Uiso 1 1 calc R U . . .
C150 C 0.8294(2) 0.8791(3) 0.5870(2) 0.0404(13) Uani 1 1 d . . . . .
H150 H 0.828130 0.833756 0.589465 0.048 Uiso 1 1 calc R U . . .
C151 C 0.8007(2) 0.8949(3) 0.5230(2) 0.0569(17) Uani 1 1 d . . . . .
H15C H 0.762977 0.890041 0.510105 0.068 Uiso 1 1 calc R U . . .
H15D H 0.807123 0.938232 0.517931 0.068 Uiso 1 1 calc R U . . .
C152 C 0.8162(3) 0.8562(4) 0.4847(3) 0.085(3) Uani 1 1 d . . . . .
H15E H 0.793774 0.865883 0.444197 0.128 Uiso 1 1 calc R U . . .
H15F H 0.812628 0.813012 0.491633 0.128 Uiso 1 1 calc R U . . .
H15G H 0.852377 0.864815 0.493629 0.128 Uiso 1 1 calc R U . . .
C153 C 0.8868(2) 0.8961(3) 0.6126(3) 0.0580(17) Uani 1 1 d . . . . .
H15H H 0.905276 0.875835 0.650551 0.070 Uiso 1 1 calc R U . . .
H15I H 0.901139 0.879629 0.587249 0.070 Uiso 1 1 calc R U . . .
C154 C 0.8983(3) 0.9632(4) 0.6206(4) 0.092(3) Uani 1 1 d . . . . .
H15J H 0.878859 0.984223 0.583792 0.138 Uiso 1 1 calc R U . . .
H15K H 0.935544 0.969827 0.633947 0.138 Uiso 1 1 calc R U . . .
H15L H 0.888117 0.979242 0.649179 0.138 Uiso 1 1 calc R U . . .
C155 C 0.6859(2) 0.6805(2) 0.5743(3) 0.0521(18) Uani 1 1 d . . . . .
H155 H 0.679330 0.638754 0.578034 0.063 Uiso 1 1 calc R U . . .
C156 C 0.7050(2) 0.6982(3) 0.5346(3) 0.0548(18) Uani 1 1 d . . . . .
H156 H 0.714007 0.668178 0.514287 0.066 Uiso 1 1 calc R U . . .
C157 C 0.7108(2) 0.7621(3) 0.5253(2) 0.0572(19) Uani 1 1 d . . . . .
H157 H 0.726984 0.774702 0.502301 0.069 Uiso 1 1 calc R U . . .
C158 C 0.6911(2) 0.8063(2) 0.5519(3) 0.0505(17) Uani 1 1 d . . . . .
H158 H 0.688107 0.847751 0.540540 0.061 Uiso 1 1 calc R U . . .
C159 C 0.6765(2) 0.7884(3) 0.5945(2) 0.0452(15) Uani 1 1 d . . . . .
H159 H 0.666646 0.818412 0.614052 0.054 Uiso 1 1 calc R U . . .
C160 C 0.67636(19) 0.7255(3) 0.6088(2) 0.0500(17) Uani 1 1 d . . . . .
H160 H 0.670124 0.713661 0.640285 0.060 Uiso 1 1 calc R U . . .

loop_
_atom_site_aniso_label
_atom_site_aniso_U_11
_atom_site_aniso_U_22
_atom_site_aniso_U_33
_atom_site_aniso_U_23
_atom_site_aniso_U_13
_atom_site_aniso_U_12
Y1 0.0200(2) 0.0359(3) 0.0277(2) -0.0003(2) 0.01133(18) 0.00082(19)
Y2 0.0205(2) 0.0294(2) 0.0281(2) 0.00186(19) 0.01193(17) 0.00246(18)
N1 0.028(2) 0.049(3) 0.023(2) -0.0006(19) 0.0086(16) 0.0004(19)
N2 0.0227(19) 0.033(2) 0.026(2) 0.0004(16) 0.0113(16) -0.0002(16)
N3 0.028(2) 0.0226(19) 0.0199(19) 0.0032(14) 0.0138(17) 0.0058(15)
N4 0.027(2) 0.0255(19) 0.025(2) 0.0001(15) 0.0150(17) -0.0025(16)
C1 0.028(3) 0.076(4) 0.036(3) -0.001(3) 0.000(2) 0.002(3)
C2 0.026(2) 0.044(3) 0.030(3) -0.005(2) 0.007(2) -0.002(2)
C3 0.017(2) 0.046(3) 0.046(3) -0.001(3) 0.008(2) 0.000(2)
C4 0.024(2) 0.036(3) 0.038(3) -0.001(2) 0.017(2) -0.002(2)
C5 0.029(3) 0.068(4) 0.049(3) -0.002(3) 0.025(3) -0.005(3)
C6 0.023(2) 0.063(4) 0.025(2) 0.000(3) 0.006(2) 0.002(2)
C7 0.037(3) 0.076(4) 0.043(3) -0.023(3) 0.018(3) -0.017(3)
C8 0.050(4) 0.101(6) 0.043(4) -0.030(4) 0.022(3) -0.006(4)
C9 0.063(4) 0.111(6) 0.035(3) 0.000(4) 0.025(3) 0.017(4)
C10 0.075(5) 0.086(5) 0.045(4) 0.019(4) 0.037(4) 0.031(4)
C11 0.056(4) 0.062(4) 0.033(3) 0.011(3) 0.020(3) 0.023(3)
C12 0.118(4) 0.089(3) 0.124(4) -0.025(3) 0.063(3) -0.026(3)
C13 0.120(4) 0.091(3) 0.127(4) -0.023(3) 0.061(3) -0.026(3)
C14 0.125(4) 0.096(4) 0.137(4) -0.019(3) 0.053(3) -0.024(3)
C15 0.118(4) 0.088(3) 0.122(4) -0.025(3) 0.064(3) -0.027(3)
C16 0.122(4) 0.089(3) 0.122(4) -0.028(3) 0.065(3) -0.026(3)
C17 0.057(4) 0.060(4) 0.050(4) 0.022(3) 0.028(3) 0.016(3)
C18 0.060(5) 0.095(6) 0.093(6) -0.023(5) 0.050(5) -0.014(4)
C19 0.067(5) 0.144(8) 0.059(5) 0.006(5) 0.007(4) 0.024(5)
C20 0.049(4) 0.053(4) 0.078(5) 0.011(3) 0.033(4) 0.007(3)
C21 0.094(6) 0.087(6) 0.089(6) -0.004(5) 0.038(5) -0.024(5)
C22 0.027(2) 0.052(3) 0.025(3) 0.000(2) 0.013(2) -0.002(2)
C23 0.051(4) 0.067(4) 0.031(3) -0.005(3) 0.017(3) -0.020(3)
C24 0.058(4) 0.093(5) 0.041(4) -0.018(4) 0.021(3) -0.029(4)
C25 0.056(4) 0.105(6) 0.039(4) 0.021(4) 0.010(3) 0.001(4)
C26 0.060(4) 0.081(5) 0.044(4) 0.015(4) 0.017(3) 0.021(4)
C27 0.034(3) 0.061(4) 0.036(3) 0.013(3) 0.017(3) 0.018(3)
C28 0.126(5) 0.053(4) 0.067(4) -0.021(3) 0.035(4) -0.048(4)
C29 0.065(5) 0.088(5) 0.158(7) -0.005(5) 0.040(5) -0.022(4)
C30 0.134(9) 0.131(8) 0.193(11) -0.052(8) 0.075(8) -0.030(7)
C31 0.132(6) 0.064(4) 0.104(5) -0.013(4) 0.088(5) -0.004(4)
C32 0.193(10) 0.095(7) 0.178(10) 0.014(7) 0.134(9) 0.000(7)
C33 0.085(5) 0.041(3) 0.046(4) 0.005(3) 0.029(3) 0.023(3)
C34 0.081(5) 0.056(4) 0.087(6) 0.013(4) 0.044(5) 0.000(4)
C35 0.110(7) 0.081(6) 0.111(7) 0.021(5) 0.074(6) 0.012(5)
C36 0.076(5) 0.052(4) 0.078(5) -0.004(3) 0.042(4) -0.010(4)
C37 0.072(5) 0.072(5) 0.107(6) 0.030(5) 0.050(5) 0.024(4)
C38 0.029(3) 0.044(3) 0.041(3) 0.004(2) 0.020(2) 0.010(2)
C39 0.023(2) 0.033(2) 0.022(2) 0.0025(19) 0.012(2) 0.0079(19)
C40 0.020(2) 0.036(3) 0.026(2) 0.002(2) 0.0101(18) 0.001(2)
C41 0.026(3) 0.034(3) 0.019(2) 0.0020(19) 0.010(2) -0.005(2)
C42 0.033(3) 0.040(3) 0.043(3) 0.002(2) 0.016(3) -0.009(2)
C43 0.028(2) 0.022(2) 0.033(3) 0.0007(19) 0.017(2) 0.0046(18)
C44 0.036(3) 0.027(2) 0.037(3) -0.005(2) 0.022(2) 0.002(2)
C45 0.053(4) 0.034(3) 0.057(4) -0.015(3) 0.030(3) -0.009(3)
C46 0.077(5) 0.029(3) 0.078(5) 0.001(3) 0.054(4) -0.005(3)
C47 0.062(4) 0.035(3) 0.062(4) 0.016(3) 0.043(3) 0.010(3)
C48 0.037(3) 0.031(3) 0.037(3) 0.011(2) 0.023(2) 0.012(2)
C49 0.036(3) 0.036(3) 0.029(3) -0.007(2) 0.012(2) 0.006(2)
C50 0.049(4) 0.077(4) 0.035(3) -0.015(3) 0.016(3) -0.004(3)
C51 0.051(4) 0.142(7) 0.033(4) -0.001(4) 0.008(3) 0.002(4)
C52 0.049(3) 0.045(3) 0.038(3) 0.005(2) 0.022(3) 0.014(3)
C53 0.063(4) 0.068(4) 0.057(4) 0.020(3) 0.032(4) 0.010(3)
C54 0.0488(19) 0.077(2) 0.0480(19) 0.0230(16) 0.0241(16) 0.0142(16)
C55 0.0481(19) 0.077(2) 0.0463(19) 0.0210(17) 0.0243(16) 0.0147(17)
C56 0.048(2) 0.080(3) 0.045(2) 0.019(2) 0.0274(19) 0.015(2)
C57 0.0523(19) 0.080(2) 0.0529(19) 0.0244(17) 0.0219(16) 0.0141(17)
C58 0.056(2) 0.087(3) 0.065(2) 0.020(2) 0.023(2) 0.019(2)
C59 0.029(3) 0.022(2) 0.030(3) 0.0001(18) 0.013(2) -0.0035(19)
C60 0.032(3) 0.028(2) 0.029(3) -0.0035(19) 0.013(2) -0.003(2)
C61 0.044(3) 0.035(3) 0.037(3) -0.005(2) 0.017(3) 0.005(2)
C62 0.057(4) 0.032(3) 0.046(3) 0.003(2) 0.023(3) 0.014(3)
C63 0.051(3) 0.036(3) 0.041(3) 0.010(2) 0.022(3) 0.009(2)
C64 0.035(3) 0.029(2) 0.030(3) 0.005(2) 0.017(2) 0.001(2)
C65 0.036(3) 0.033(3) 0.032(3) -0.003(2) 0.014(2) -0.001(2)
C66 0.047(3) 0.058(4) 0.035(3) -0.003(3) 0.019(3) -0.004(3)
C67 0.084(5) 0.090(5) 0.038(4) 0.003(3) 0.034(4) -0.006(4)
C68 0.042(3) 0.058(4) 0.039(3) 0.003(3) 0.011(3) 0.009(3)
C69 0.056(4) 0.077(5) 0.078(5) -0.012(4) 0.005(4) -0.020(4)
C70 0.038(3) 0.031(3) 0.029(3) 0.005(2) 0.015(2) 0.003(2)
C71 0.050(3) 0.035(3) 0.037(3) 0.001(2) 0.030(3) -0.002(2)
C72 0.043(3) 0.052(3) 0.042(3) -0.001(3) 0.019(3) -0.001(3)
C73 0.038(3) 0.048(3) 0.037(3) 0.006(2) 0.019(2) -0.006(2)
C74 0.061(4) 0.077(4) 0.044(4) 0.004(3) 0.037(3) -0.008(3)
C75 0.027(3) 0.031(3) 0.051(3) -0.011(2) 0.019(2) -0.006(2)
C76 0.031(3) 0.058(3) 0.025(3) -0.003(2) 0.010(2) 0.006(2)
C77 0.030(3) 0.042(3) 0.037(3) 0.016(2) 0.018(2) 0.011(2)
C78 0.032(3) 0.031(3) 0.061(4) -0.008(2) 0.024(3) 0.000(2)
C79 0.019(2) 0.064(4) 0.028(2) -0.006(2) 0.0105(19) 0.000(2)
C80 0.026(3) 0.044(3) 0.038(3) 0.014(2) 0.020(2) 0.007(2)
Y3 0.0221(2) 0.0290(2) 0.0231(2) -0.00133(18) 0.00777(17) -0.00162(18)
Y4 0.0201(2) 0.0274(2) 0.0245(2) -0.00055(18) 0.00870(17) -0.00147(18)
N5 0.030(2) 0.0243(19) 0.0224(18) -0.0004(15) 0.0141(16) -0.0050(16)
N6 0.0243(19) 0.0220(18) 0.0226(19) 0.0012(14) 0.0120(16) -0.0008(15)
N7 0.0224(19) 0.0221(18) 0.025(2) -0.0030(15) 0.0143(16) 0.0010(15)
N8 0.023(2) 0.0228(19) 0.026(2) 0.0010(15) 0.0156(17) -0.0037(15)
C81 0.043(3) 0.044(3) 0.023(2) 0.001(2) 0.007(2) -0.007(2)
C82 0.033(3) 0.025(2) 0.024(2) -0.0010(18) 0.009(2) -0.007(2)
C83 0.024(2) 0.036(3) 0.028(2) 0.002(2) 0.005(2) -0.007(2)
C84 0.024(2) 0.026(2) 0.028(2) 0.0029(18) 0.0132(19) -0.0035(18)
C85 0.026(3) 0.050(3) 0.038(3) 0.006(2) 0.010(2) -0.001(2)
C86 0.033(2) 0.031(2) 0.020(2) 0.0037(19) 0.0146(19) 0.000(2)
C87 0.057(4) 0.032(3) 0.028(3) 0.001(2) 0.021(3) 0.004(2)
C88 0.076(4) 0.048(3) 0.059(4) 0.005(3) 0.054(4) 0.013(3)
C89 0.077(4) 0.059(4) 0.070(4) 0.014(3) 0.061(4) 0.012(3)
C90 0.058(4) 0.045(3) 0.048(3) 0.008(3) 0.038(3) -0.002(3)
C91 0.038(3) 0.037(3) 0.026(3) 0.003(2) 0.021(2) -0.002(2)
C92 0.069(4) 0.029(3) 0.036(3) -0.002(2) 0.025(3) 0.000(3)
C93 0.115(6) 0.048(4) 0.051(4) -0.010(3) 0.041(4) -0.003(4)
C94 0.087(6) 0.082(5) 0.069(5) -0.008(4) 0.018(4) 0.012(5)
C95 0.127(7) 0.039(4) 0.049(4) -0.004(3) 0.028(4) -0.025(4)
C96 0.171(10) 0.097(7) 0.083(6) 0.020(5) 0.054(7) -0.018(7)
C97 0.042(3) 0.026(2) 0.044(3) -0.002(2) 0.025(3) -0.007(2)
C98 0.052(4) 0.039(3) 0.068(4) 0.001(3) 0.015(3) 0.002(3)
C99 0.093(6) 0.084(6) 0.063(5) 0.032(4) 0.021(4) 0.011(5)
C100 0.057(4) 0.036(3) 0.052(4) 0.003(3) 0.024(3) -0.007(3)
C101 0.104(6) 0.041(4) 0.089(6) -0.021(4) 0.053(5) -0.023(4)
C102 0.020(2) 0.031(2) 0.024(2) -0.0005(19) 0.0098(18) -0.0022(18)
C103 0.023(2) 0.030(2) 0.029(3) 0.0023(19) 0.014(2) -0.0028(19)
C104 0.038(3) 0.039(3) 0.028(3) 0.006(2) 0.019(2) 0.000(2)
C105 0.046(3) 0.055(3) 0.027(2) -0.001(2) 0.023(2) 0.001(3)
C106 0.043(3) 0.039(3) 0.036(3) -0.007(2) 0.024(3) 0.001(2)
C107 0.023(2) 0.030(2) 0.031(3) 0.002(2) 0.011(2) 0.0017(19)
C108 0.032(3) 0.026(2) 0.033(3) 0.003(2) 0.019(2) -0.001(2)
C109 0.037(3) 0.035(3) 0.041(3) -0.004(2) 0.011(3) -0.003(2)
C110 0.037(3) 0.071(4) 0.079(5) -0.007(4) 0.024(3) -0.022(3)
C111 0.034(3) 0.029(3) 0.040(3) 0.006(2) 0.015(2) 0.000(2)
C112 0.055(4) 0.034(3) 0.061(4) 0.009(3) 0.030(3) 0.010(3)
C113 0.033(3) 0.030(3) 0.035(3) 0.000(2) 0.014(2) 0.004(2)
C114 0.038(3) 0.043(3) 0.059(4) -0.001(3) 0.022(3) 0.011(2)
C115 0.044(4) 0.047(4) 0.086(5) 0.009(3) 0.023(4) 0.018(3)
C116 0.040(3) 0.034(3) 0.060(4) 0.012(3) 0.025(3) 0.009(2)
C117 0.051(4) 0.046(4) 0.068(5) 0.006(3) 0.007(3) -0.012(3)
C118 0.025(3) 0.041(3) 0.039(3) 0.002(2) 0.009(2) 0.006(2)
C119 0.022(2) 0.031(2) 0.024(2) 0.0012(18) 0.015(2) 0.0008(18)
C120 0.022(2) 0.035(3) 0.024(2) -0.002(2) 0.0088(18) 0.000(2)
C121 0.025(2) 0.032(2) 0.025(2) -0.0056(19) 0.015(2) -0.0090(19)
C122 0.033(3) 0.037(3) 0.038(3) -0.009(2) 0.011(2) -0.009(2)
C123 0.021(2) 0.024(2) 0.026(2) 0.0028(18) 0.0082(19) 0.0035(18)
C124 0.033(3) 0.029(2) 0.028(3) 0.0004(19) 0.016(2) 0.004(2)
C125 0.053(3) 0.031(3) 0.039(3) -0.008(2) 0.023(3) 0.001(2)
C126 0.054(3) 0.026(3) 0.040(3) -0.003(2) 0.019(3) -0.007(2)
C127 0.041(3) 0.031(3) 0.035(3) 0.003(2) 0.018(2) -0.007(2)
C128 0.025(2) 0.026(2) 0.024(2) 0.0045(18) 0.009(2) 0.0022(18)
C129 0.042(3) 0.034(3) 0.034(3) -0.003(2) 0.023(2) 0.005(2)
C130 0.054(4) 0.053(4) 0.049(4) 0.009(3) 0.034(3) 0.008(3)
C131 0.066(4) 0.080(5) 0.044(4) 0.002(3) 0.028(3) 0.013(4)
C132 0.050(3) 0.048(3) 0.056(4) -0.006(3) 0.033(3) 0.006(3)
C133 0.069(5) 0.067(4) 0.080(5) 0.000(4) 0.053(4) 0.015(4)
C134 0.032(3) 0.025(2) 0.028(3) 0.0034(19) 0.016(2) 0.0001(19)
C135 0.038(3) 0.052(3) 0.040(3) -0.005(3) 0.023(3) -0.008(3)
C136 0.050(4) 0.076(4) 0.060(4) -0.011(3) 0.042(3) -0.009(3)
C137 0.036(3) 0.054(3) 0.031(3) -0.005(2) 0.011(2) 0.007(3)
C138 0.056(4) 0.090(5) 0.064(5) -0.039(4) 0.014(4) -0.002(4)
C139 0.027(2) 0.023(2) 0.035(3) -0.0023(19) 0.012(2) -0.0038(19)
C140 0.036(3) 0.028(3) 0.038(3) -0.003(2) 0.019(2) 0.000(2)
C141 0.065(4) 0.039(3) 0.060(4) 0.006(3) 0.039(3) 0.016(3)
C142 0.082(5) 0.037(3) 0.080(5) 0.022(3) 0.047(4) 0.024(3)
C143 0.060(4) 0.043(3) 0.055(4) 0.023(3) 0.031(3) 0.009(3)
C144 0.036(3) 0.033(3) 0.036(3) 0.005(2) 0.018(2) -0.005(2)
C145 0.040(3) 0.030(3) 0.034(3) -0.003(2) 0.021(2) 0.005(2)
C146 0.049(3) 0.048(3) 0.032(3) -0.001(2) 0.021(3) -0.009(3)
C147 0.047(4) 0.095(5) 0.055(4) 0.009(4) 0.029(3) 0.001(4)
C148 0.047(3) 0.044(3) 0.041(3) -0.012(2) 0.021(3) 0.001(3)
C149 0.076(5) 0.073(4) 0.036(3) -0.011(3) 0.025(3) -0.001(4)
C150 0.044(3) 0.044(3) 0.038(3) 0.008(2) 0.023(3) -0.005(2)
C151 0.045(4) 0.085(5) 0.043(4) 0.011(3) 0.023(3) -0.012(3)
C152 0.089(6) 0.129(7) 0.047(4) -0.003(4) 0.038(4) -0.016(5)
C153 0.045(4) 0.090(5) 0.044(4) 0.009(3) 0.025(3) -0.001(3)
C154 0.077(5) 0.094(6) 0.100(6) 0.011(5) 0.035(5) -0.039(5)
C155 0.027(3) 0.032(3) 0.067(4) 0.016(3) -0.006(3) -0.012(2)
C156 0.034(3) 0.067(4) 0.044(4) -0.028(3) 0.000(3) 0.017(3)
C157 0.026(3) 0.122(6) 0.026(3) 0.015(3) 0.014(2) -0.019(3)
C158 0.033(3) 0.031(3) 0.061(4) 0.015(3) -0.003(3) -0.009(2)
C159 0.028(3) 0.061(4) 0.044(3) -0.025(3) 0.014(3) 0.005(3)
C160 0.024(3) 0.111(5) 0.018(3) 0.016(3) 0.012(2) -0.009(3)

loop_
_atom_type_symbol
_atom_type_description
_atom_type_scat_dispersion_real
_atom_type_scat_dispersion_imag
_atom_type_scat_source
C C 0.0033 0.0016 'International Tables Vol C Tables 4.2.6.8 and 6.1.1.4'
H H 0.0000 0.0000 'International Tables Vol C Tables 4.2.6.8 and 6.1.1.4'
N N 0.0061 0.0033 'International Tables Vol C Tables 4.2.6.8 and 6.1.1.4'
Y Y -2.7962 3.5667 'International Tables Vol C Tables 4.2.6.8 and 6.1.1.4'

loop_
_geom_angle_atom_site_label_1
_geom_angle_atom_site_label_2
_geom_angle_atom_site_label_3
_geom_angle
_geom_angle_site_symmetry_1
_geom_angle_site_symmetry_3
_geom_angle_publ_flag
N1 Y1 Y2 137.40(10) . . ?
N1 Y1 C22 103.58(13) . . ?
N1 Y1 C75 120.75(16) . . ?
N1 Y1 C76 103.57(15) . . ?
N1 Y1 C77 107.37(15) . . ?
N1 Y1 C78 131.77(17) . . ?
N1 Y1 C79 166.03(16) . . ?
N1 Y1 C80 153.47(16) . . ?
N2 Y1 Y2 146.27(9) . . ?
N2 Y1 N1 76.33(13) . . ?
N2 Y1 C22 27.26(12) . . ?
N2 Y1 C75 136.38(16) . . ?
N2 Y1 C76 169.03(16) . . ?
N2 Y1 C77 157.36(15) . . ?
N2 Y1 C78 127.41(16) . . ?
N2 Y1 C79 112.44(14) . . ?
N2 Y1 C80 115.18(14) . . ?
C22 Y1 Y2 119.00(9) . . ?
C75 Y1 Y2 36.74(11) . . ?
C75 Y1 C22 118.49(16) . . ?
C75 Y1 C76 34.44(17) . . ?
C75 Y1 C77 61.73(17) . . ?
C75 Y1 C78 73.71(17) . . ?
C75 Y1 C79 61.04(16) . . ?
C75 Y1 C80 34.40(17) . . ?
C76 Y1 Y2 34.97(11) . . ?
C76 Y1 C22 150.40(15) . . ?
C76 Y1 C79 69.99(16) . . ?
C77 Y1 Y2 35.87(11) . . ?
C77 Y1 C22 141.86(15) . . ?
C77 Y1 C76 33.41(17) . . ?
C77 Y1 C79 60.25(16) . . ?
C78 Y1 Y2 36.97(12) . . ?
C78 Y1 C22 107.45(17) . . ?
C78 Y1 C76 60.89(18) . . ?
C78 Y1 C77 34.42(18) . . ?
C78 Y1 C79 34.27(17) . . ?
C78 Y1 C80 61.92(17) . . ?
C79 Y1 Y2 35.02(11) . . ?
C79 Y1 C22 85.78(14) . . ?
C80 Y1 Y2 35.82(11) . . ?
C80 Y1 C22 89.99(15) . . ?
C80 Y1 C76 60.41(16) . . ?
C80 Y1 C77 71.69(15) . . ?
C80 Y1 C79 33.76(17) . . ?
N3 Y2 Y1 141.98(9) . . ?
N3 Y2 C75 107.83(14) . . ?
N3 Y2 C76 122.85(15) . . ?
N3 Y2 C77 153.54(15) . . ?
N3 Y2 C78 170.51(16) . . ?
N3 Y2 C79 136.28(15) . . ?
N3 Y2 C80 112.42(14) . . ?
N4 Y2 Y1 142.79(9) . . ?
N4 Y2 N3 75.20(12) . . ?
N4 Y2 C75 169.21(15) . . ?
N4 Y2 C76 135.21(16) . . ?
N4 Y2 C77 112.23(15) . . ?
N4 Y2 C78 108.64(15) . . ?
N4 Y2 C79 123.97(15) . . ?
N4 Y2 C80 155.34(15) . . ?
C75 Y2 Y1 34.91(11) . . ?
C75 Y2 C78 70.07(16) . . ?
C76 Y2 Y1 36.73(12) . . ?
C76 Y2 C75 34.41(17) . . ?
C76 Y2 C77 34.24(17) . . ?
C76 Y2 C78 60.84(17) . . ?
C76 Y2 C80 61.89(17) . . ?
C77 Y2 Y1 36.10(12) . . ?
C77 Y2 C75 60.43(17) . . ?
C77 Y2 C78 33.75(17) . . ?
C77 Y2 C80 71.97(16) . . ?
C78 Y2 Y1 35.16(12) . . ?
C79 Y2 Y1 37.10(11) . . ?
C79 Y2 C75 61.24(17) . . ?
C79 Y2 C76 73.82(17) . . ?
C79 Y2 C77 62.12(17) . . ?
C79 Y2 C78 34.38(17) . . ?
C79 Y2 C80 34.67(17) . . ?
C80 Y2 Y1 35.87(11) . . ?
C80 Y2 C75 33.65(17) . . ?
C80 Y2 C78 60.47(17) . . ?
C2 N1 Y1 131.8(3) . . ?
C2 N1 C6 118.6(4) . . ?
C6 N1 Y1 109.5(3) . . ?
C4 N2 Y1 135.1(3) . . ?
C4 N2 C22 120.8(4) . . ?
C22 N2 Y1 104.1(3) . . ?
C39 N3 Y2 133.4(3) . . ?
C39 N3 C43 118.9(4) . . ?
C43 N3 Y2 107.7(3) . . ?
C41 N4 Y2 134.5(3) . . ?
C41 N4 C59 118.9(4) . . ?
C59 N4 Y2 106.2(3) . . ?
H1A C1 H1B 109.5 . . ?
H1A C1 H1C 109.5 . . ?
H1B C1 H1C 109.5 . . ?
C2 C1 H1A 109.5 . . ?
C2 C1 H1B 109.4 . . ?
C2 C1 H1C 109.5 . . ?
N1 C2 C1 120.7(5) . . ?
N1 C2 C3 124.9(4) . . ?
C3 C2 C1 114.3(4) . . ?
C2 C3 H3 115.1 . . ?
C4 C3 C2 129.8(4) . . ?
C4 C3 H3 115.1 . . ?
N2 C4 C3 122.0(4) . . ?
N2 C4 C5 121.1(4) . . ?
C3 C4 C5 116.9(4) . . ?
C4 C5 H5A 109.5 . . ?
C4 C5 H5B 109.5 . . ?
C4 C5 H5C 109.5 . . ?
H5A C5 H5B 109.5 . . ?
H5A C5 H5C 109.5 . . ?
H5B C5 H5C 109.5 . . ?
C7 C6 N1 119.2(5) . . ?
C7 C6 C11 121.0(5) . . ?
C11 C6 N1 119.6(5) . . ?
C6 C7 C8 117.9(6) . . ?
C6 C7 C12 121.6(6) . . ?
C8 C7 C12 120.5(7) . . ?
C7 C8 H8 119.5 . . ?
C9 C8 C7 121.0(6) . . ?
C9 C8 H8 119.5 . . ?
C8 C9 H9 119.4 . . ?
C8 C9 C10 121.2(6) . . ?
C10 C9 H9 119.4 . . ?
C9 C10 H10 119.3 . . ?
C9 C10 C11 121.5(7) . . ?
C11 C10 H10 119.3 . . ?
C6 C11 C17 122.1(5) . . ?
C10 C11 C6 117.3(6) . . ?
C10 C11 C17 120.5(6) . . ?
C7 C12 H12 111.3 . . ?
C7 C12 C13 104.1(7) . . ?
C7 C12 C15 109.5(7) . . ?
C13 C12 H12 111.3 . . ?
C15 C12 H12 111.3 . . ?
C15 C12 C13 109.0(7) . . ?
C12 C13 H13A 109.1 . . ?
C12 C13 H13B 109.1 . . ?
H13A C13 H13B 107.8 . . ?
C14 C13 C12 112.6(9) . . ?
C14 C13 H13A 109.1 . . ?
C14 C13 H13B 109.1 . . ?
C13 C14 H14A 109.5 . . ?
C13 C14 H14B 109.5 . . ?
C13 C14 H14C 109.5 . . ?
H14A C14 H14B 109.5 . . ?
H14A C14 H14C 109.5 . . ?
H14B C14 H14C 109.5 . . ?
C12 C15 H15A 107.9 . . ?
C12 C15 H15B 107.9 . . ?
H15A C15 H15B 107.2 . . ?
C16 C15 C12 117.6(8) . . ?
C16 C15 H15A 107.9 . . ?
C16 C15 H15B 107.9 . . ?
C15 C16 H16A 109.5 . . ?
C15 C16 H16B 109.5 . . ?
C15 C16 H16C 109.5 . . ?
H16A C16 H16B 109.5 . . ?
H16A C16 H16C 109.5 . . ?
H16B C16 H16C 109.5 . . ?
C11 C17 H17 107.0 . . ?
C18 C17 C11 110.0(6) . . ?
C18 C17 H17 107.0 . . ?
C18 C17 C20 112.1(5) . . ?
C20 C17 C11 113.4(5) . . ?
C20 C17 H17 107.0 . . ?
C17 C18 H18A 108.0 . . ?
C17 C18 H18B 108.0 . . ?
H18A C18 H18B 107.2 . . ?
C19 C18 C17 117.2(6) . . ?
C19 C18 H18A 108.0 . . ?
C19 C18 H18B 108.0 . . ?
C18 C19 H19A 109.5 . . ?
C18 C19 H19B 109.5 . . ?
C18 C19 H19C 109.5 . . ?
H19A C19 H19B 109.5 . . ?
H19A C19 H19C 109.5 . . ?
H19B C19 H19C 109.5 . . ?
C17 C20 H20A 108.9 . . ?
C17 C20 H20B 108.9 . . ?
H20A C20 H20B 107.8 . . ?
C21 C20 C17 113.2(6) . . ?
C21 C20 H20A 108.9 . . ?
C21 C20 H20B 108.9 . . ?
C20 C21 H21A 109.5 . . ?
C20 C21 H21B 109.5 . . ?
C20 C21 H21C 109.5 . . ?
H21A C21 H21B 109.5 . . ?
H21A C21 H21C 109.5 . . ?
H21B C21 H21C 109.5 . . ?
N2 C22 Y1 48.6(2) . . ?
C23 C22 Y1 103.1(3) . . ?
C23 C22 N2 118.8(5) . . ?
C23 C22 C27 121.7(5) . . ?
C27 C22 Y1 110.0(3) . . ?
C27 C22 N2 119.2(5) . . ?
C22 C23 C24 116.6(6) . . ?
C22 C23 C28 121.1(5) . . ?
C24 C23 C28 122.2(6) . . ?
C23 C24 H24 119.4 . . ?
C25 C24 C23 121.2(6) . . ?
C25 C24 H24 119.4 . . ?
C24 C25 H25 119.3 . . ?
C26 C25 C24 121.3(6) . . ?
C26 C25 H25 119.3 . . ?
C25 C26 H26 119.4 . . ?
C25 C26 C27 121.1(6) . . ?
C27 C26 H26 119.4 . . ?
C22 C27 C33 121.4(5) . . ?
C26 C27 C22 117.8(6) . . ?
C26 C27 C33 120.8(6) . . ?
C23 C28 H28 112.6 . . ?
C23 C28 C29 106.6(6) . . ?
C23 C28 C31 105.1(7) . . ?
C29 C28 H28 112.6 . . ?
C31 C28 H28 112.6 . . ?
C31 C28 C29 106.7(5) . . ?
C28 C29 H29A 109.1 . . ?
C28 C29 H29B 109.1 . . ?
H29A C29 H29B 107.8 . . ?
C30 C29 C28 112.5(10) . . ?
C30 C29 H29A 109.1 . . ?
C30 C29 H29B 109.1 . . ?
C29 C30 H30A 109.5 . . ?
C29 C30 H30B 109.5 . . ?
C29 C30 H30C 109.5 . . ?
H30A C30 H30B 109.5 . . ?
H30A C30 H30C 109.5 . . ?
H30B C30 H30C 109.5 . . ?
C28 C31 H31A 108.9 . . ?
C28 C31 H31B 108.9 . . ?
H31A C31 H31B 107.7 . . ?
C32 C31 C28 113.5(9) . . ?
C32 C31 H31A 108.9 . . ?
C32 C31 H31B 108.9 . . ?
C31 C32 H32A 109.5 . . ?
C31 C32 H32B 109.5 . . ?
C31 C32 H32C 109.5 . . ?
H32A C32 H32B 109.5 . . ?
H32A C32 H32C 109.5 . . ?
H32B C32 H32C 109.5 . . ?
C27 C33 H33 105.8 . . ?
C34 C33 C27 114.9(5) . . ?
C34 C33 H33 105.8 . . ?
C36 C33 C27 112.8(6) . . ?
C36 C33 H33 105.8 . . ?
C36 C33 C34 110.8(5) . . ?
C33 C34 H34A 108.8 . . ?
C33 C34 H34B 108.8 . . ?
H34A C34 H34B 107.7 . . ?
C35 C34 C33 113.8(6) . . ?
C35 C34 H34A 108.8 . . ?
C35 C34 H34B 108.8 . . ?
C34 C35 H35A 109.5 . . ?
C34 C35 H35B 109.5 . . ?
C34 C35 H35C 109.5 . . ?
H35A C35 H35B 109.5 . . ?
H35A C35 H35C 109.5 . . ?
H35B C35 H35C 109.5 . . ?
C33 C36 H36A 108.0 . . ?
C33 C36 H36B 108.0 . . ?
H36A C36 H36B 107.3 . . ?
C37 C36 C33 117.1(6) . . ?
C37 C36 H36A 108.0 . . ?
C37 C36 H36B 108.0 . . ?
C36 C37 H37A 109.5 . . ?
C36 C37 H37B 109.5 . . ?
C36 C37 H37C 109.5 . . ?
H37A C37 H37B 109.5 . . ?
H37A C37 H37C 109.5 . . ?
H37B C37 H37C 109.5 . . ?
H38A C38 H38B 109.5 . . ?
H38A C38 H38C 109.5 . . ?
H38B C38 H38C 109.5 . . ?
C39 C38 H38A 109.5 . . ?
C39 C38 H38B 109.5 . . ?
C39 C38 H38C 109.5 . . ?
N3 C39 C38 120.3(4) . . ?
N3 C39 C40 124.0(4) . . ?
C40 C39 C38 115.7(4) . . ?
C39 C40 H40 115.2 . . ?
C39 C40 C41 129.6(4) . . ?
C41 C40 H40 115.2 . . ?
N4 C41 C40 123.2(4) . . ?
N4 C41 C42 120.4(4) . . ?
C40 C41 C42 116.5(4) . . ?
C41 C42 H42A 109.5 . . ?
C41 C42 H42B 109.5 . . ?
C41 C42 H42C 109.5 . . ?
H42A C42 H42B 109.5 . . ?
H42A C42 H42C 109.5 . . ?
H42B C42 H42C 109.5 . . ?
C44 C43 N3 119.0(4) . . ?
C44 C43 C48 121.4(4) . . ?
C48 C43 N3 119.5(4) . . ?
C43 C44 C49 120.4(4) . . ?
C45 C44 C43 117.4(5) . . ?
C45 C44 C49 122.2(5) . . ?
C44 C45 H45 119.2 . . ?
C46 C45 C44 121.6(5) . . ?
C46 C45 H45 119.2 . . ?
C45 C46 H46 119.9 . . ?
C47 C46 C45 120.2(5) . . ?
C47 C46 H46 119.9 . . ?
C46 C47 H47 119.0 . . ?
C46 C47 C48 121.9(5) . . ?
C48 C47 H47 119.0 . . ?
C43 C48 C54 121.8(5) . . ?
C47 C48 C43 117.4(5) . . ?
C47 C48 C54 120.8(5) . . ?
C44 C49 H49 106.7 . . ?
C44 C49 C50 111.7(5) . . ?
C44 C49 C52 113.3(4) . . ?
C50 C49 H49 106.7 . . ?
C50 C49 C52 111.2(4) . . ?
C52 C49 H49 106.7 . . ?
C49 C50 H50A 108.7 . . ?
C49 C50 H50B 108.7 . . ?
H50A C50 H50B 107.6 . . ?
C51 C50 C49 114.2(5) . . ?
C51 C50 H50A 108.7 . . ?
C51 C50 H50B 108.7 . . ?
C50 C51 H51A 109.5 . . ?
C50 C51 H51B 109.5 . . ?
C50 C51 H51C 109.5 . . ?
H51A C51 H51B 109.5 . . ?
H51A C51 H51C 109.5 . . ?
H51B C51 H51C 109.5 . . ?
C49 C52 H52A 108.6 . . ?
C49 C52 H52B 108.6 . . ?
H52A C52 H52B 107.6 . . ?
C53 C52 C49 114.5(5) . . ?
C53 C52 H52A 108.6 . . ?
C53 C52 H52B 108.6 . . ?
C52 C53 H53A 109.5 . . ?
C52 C53 H53B 109.5 . . ?
C52 C53 H53C 109.5 . . ?
H53A C53 H53B 109.5 . . ?
H53A C53 H53C 109.5 . . ?
H53B C53 H53C 109.5 . . ?
C48 C54 H54 106.2 . . ?
C48 C54 C55 111.7(5) . . ?
C48 C54 C57 115.2(6) . . ?
C55 C54 H54 106.2 . . ?
C55 C54 C57 110.7(5) . . ?
C57 C54 H54 106.2 . . ?
C54 C55 H55A 108.4 . . ?
C54 C55 H55B 108.4 . . ?
H55A C55 H55B 107.5 . . ?
C56 C55 C54 115.5(6) . . ?
C56 C55 H55A 108.4 . . ?
C56 C55 H55B 108.4 . . ?
C55 C56 H56A 109.5 . . ?
C55 C56 H56B 109.5 . . ?
C55 C56 H56C 109.5 . . ?
H56A C56 H56B 109.5 . . ?
H56A C56 H56C 109.5 . . ?
H56B C56 H56C 109.5 . . ?
C54 C57 H57A 108.5 . . ?
C54 C57 H57B 108.5 . . ?
H57A C57 H57B 107.5 . . ?
C58 C57 C54 115.1(5) . . ?
C58 C57 H57A 108.5 . . ?
C58 C57 H57B 108.5 . . ?
C57 C58 H58A 109.5 . . ?
C57 C58 H58B 109.5 . . ?
C57 C58 H58C 109.5 . . ?
H58A C58 H58B 109.5 . . ?
H58A C58 H58C 109.5 . . ?
H58B C58 H58C 109.5 . . ?
C60 C59 N4 119.5(4) . . ?
C60 C59 C64 121.1(4) . . ?
C64 C59 N4 119.2(4) . . ?
C59 C60 C65 121.1(4) . . ?
C61 C60 C59 118.1(4) . . ?
C61 C60 C65 120.8(4) . . ?
C60 C61 H61 119.3 . . ?
C62 C61 C60 121.4(5) . . ?
C62 C61 H61 119.3 . . ?
C61 C62 H62 119.9 . . ?
C61 C62 C63 120.2(5) . . ?
C63 C62 H62 119.9 . . ?
C62 C63 H63 119.5 . . ?
C62 C63 C64 121.1(5) . . ?
C64 C63 H63 119.5 . . ?
C59 C64 C70 120.7(4) . . ?
C63 C64 C59 118.1(4) . . ?
C63 C64 C70 121.2(4) . . ?
C60 C65 H65 106.3 . . ?
C60 C65 C68 111.5(4) . . ?
C66 C65 C60 113.7(4) . . ?
C66 C65 H65 106.3 . . ?
C66 C65 C68 112.1(4) . . ?
C68 C65 H65 106.3 . . ?
C65 C66 H66A 108.7 . . ?
C65 C66 H66B 108.7 . . ?
C65 C66 C67 114.1(5) . . ?
H66A C66 H66B 107.6 . . ?
C67 C66 H66A 108.7 . . ?
C67 C66 H66B 108.7 . . ?
C66 C67 H67A 109.5 . . ?
C66 C67 H67B 109.5 . . ?
C66 C67 H67C 109.5 . . ?
H67A C67 H67B 109.5 . . ?
H67A C67 H67C 109.5 . . ?
H67B C67 H67C 109.5 . . ?
C65 C68 H68A 108.5 . . ?
C65 C68 H68B 108.5 . . ?
H68A C68 H68B 107.5 . . ?
C69 C68 C65 115.0(5) . . ?
C69 C68 H68A 108.5 . . ?
C69 C68 H68B 108.5 . . ?
C68 C69 H69A 109.5 . . ?
C68 C69 H69B 109.5 . . ?
C68 C69 H69C 109.5 . . ?
H69A C69 H69B 109.5 . . ?
H69A C69 H69C 109.5 . . ?
H69B C69 H69C 109.5 . . ?
C64 C70 H70 106.3 . . ?
C71 C70 C64 112.3(4) . . ?
C71 C70 H70 106.3 . . ?
C71 C70 C73 112.4(4) . . ?
C73 C70 C64 112.6(4) . . ?
C73 C70 H70 106.3 . . ?
C70 C71 H71A 108.3 . . ?
C70 C71 H71B 108.3 . . ?
H71A C71 H71B 107.4 . . ?
C72 C71 C70 115.7(4) . . ?
C72 C71 H71A 108.3 . . ?
C72 C71 H71B 108.3 . . ?
C71 C72 H72A 109.5 . . ?
C71 C72 H72B 109.5 . . ?
C71 C72 H72C 109.5 . . ?
H72A C72 H72B 109.5 . . ?
H72A C72 H72C 109.5 . . ?
H72B C72 H72C 109.5 . . ?
C70 C73 H73A 109.0 . . ?
C70 C73 H73B 109.0 . . ?
H73A C73 H73B 107.8 . . ?
C74 C73 C70 113.0(5) . . ?
C74 C73 H73A 109.0 . . ?
C74 C73 H73B 109.0 . . ?
C73 C74 H74A 109.5 . . ?
C73 C74 H74B 109.5 . . ?
C73 C74 H74C 109.5 . . ?
H74A C74 H74B 109.5 . . ?
H74A C74 H74C 109.5 . . ?
H74B C74 H74C 109.5 . . ?
Y1 C75 Y2 108.35(19) . . ?
Y1 C75 H75 118.9 . . ?
Y2 C75 H75 132.8 . . ?
C76 C75 Y1 76.8(3) . . ?
C76 C75 Y2 68.8(3) . . ?
C76 C75 H75 120.3 . . ?
C80 C75 Y1 75.0(3) . . ?
C80 C75 Y2 71.1(3) . . ?
C80 C75 H75 120.3 . . ?
C80 C75 C76 119.4(4) . . ?
Y1 C76 H76 132.4 . . ?
Y2 C76 Y1 108.30(19) . . ?
Y2 C76 H76 119.3 . . ?
C75 C76 Y1 68.8(3) . . ?
C75 C76 Y2 76.8(3) . . ?
C75 C76 H76 120.1 . . ?
C77 C76 Y1 71.7(3) . . ?
C77 C76 Y2 74.8(3) . . ?
C77 C76 C75 119.8(4) . . ?
C77 C76 H76 120.1 . . ?
Y1 C77 H77 126.6 . . ?
Y2 C77 Y1 108.02(18) . . ?
Y2 C77 H77 125.4 . . ?
C76 C77 Y1 74.9(3) . . ?
C76 C77 Y2 71.0(3) . . ?
C76 C77 H77 119.9 . . ?
C76 C77 C78 120.3(4) . . ?
C78 C77 Y1 70.6(3) . . ?
C78 C77 Y2 75.5(3) . . ?
C78 C77 H77 119.9 . . ?
Y1 C78 Y2 107.87(19) . . ?
Y1 C78 H78 118.5 . . ?
Y2 C78 H78 133.7 . . ?
C77 C78 Y1 75.0(3) . . ?
C77 C78 Y2 70.8(3) . . ?
C77 C78 H78 120.3 . . ?
C77 C78 C79 119.4(4) . . ?
C79 C78 Y1 77.2(3) . . ?
C79 C78 Y2 68.5(3) . . ?
C79 C78 H78 120.3 . . ?
Y1 C79 H79 133.4 . . ?
Y2 C79 Y1 107.88(18) . . ?
Y2 C79 H79 118.7 . . ?
C78 C79 Y1 68.6(3) . . ?
C78 C79 Y2 77.1(3) . . ?
C78 C79 H79 120.5 . . ?
C80 C79 Y1 70.6(3) . . ?
C80 C79 Y2 74.7(3) . . ?
C80 C79 C78 119.0(4) . . ?
C80 C79 H79 120.5 . . ?
Y1 C80 H80 125.6 . . ?
Y2 C80 Y1 108.31(18) . . ?
Y2 C80 H80 126.1 . . ?
C75 C80 Y1 70.6(3) . . ?
C75 C80 Y2 75.3(3) . . ?
C75 C80 C79 120.3(4) . . ?
C75 C80 H80 119.8 . . ?
C79 C80 Y1 75.6(3) . . ?
C79 C80 Y2 70.6(3) . . ?
C79 C80 H80 119.8 . . ?
N5 Y3 Y4 143.53(9) . . ?
N5 Y3 N6 74.95(12) . . ?
N5 Y3 C86 27.41(12) . . ?
N5 Y3 C155 137.89(19) . . ?
N5 Y3 C156 114.39(17) . . ?
N5 Y3 C157 109.82(15) . . ?
N5 Y3 C158 124.47(17) . . ?
N5 Y3 C159 154.01(18) . . ?
N5 Y3 C160 171.38(19) . . ?
N6 Y3 Y4 141.51(8) . . ?
N6 Y3 C86 102.35(12) . . ?
N6 Y3 C155 121.61(17) . . ?
N6 Y3 C156 152.3(2) . . ?
N6 Y3 C157 170.69(19) . . ?
N6 Y3 C158 136.64(19) . . ?
N6 Y3 C159 112.46(15) . . ?
N6 Y3 C160 107.02(14) . . ?
C86 Y3 Y4 116.12(9) . . ?
C155 Y3 Y4 36.12(12) . . ?
C155 Y3 C86 119.9(2) . . ?
C155 Y3 C156 34.2(2) . . ?
C155 Y3 C157 60.5(2) . . ?
C155 Y3 C158 72.50(17) . . ?
C155 Y3 C159 61.1(2) . . ?
C155 Y3 C160 33.9(2) . . ?
C156 Y3 Y4 35.28(13) . . ?
C156 Y3 C86 89.63(18) . . ?
C156 Y3 C157 33.7(2) . . ?
C156 Y3 C159 71.27(17) . . ?
C156 Y3 C160 60.0(2) . . ?
C157 Y3 Y4 34.50(12) . . ?
C157 Y3 C86 82.72(15) . . ?
C158 Y3 Y4 36.39(12) . . ?
C158 Y3 C86 103.22(19) . . ?
C158 Y3 C156 61.4(2) . . ?
C158 Y3 C157 34.1(2) . . ?
C158 Y3 C159 33.6(2) . . ?
C158 Y3 C160 60.01(19) . . ?
C159 Y3 Y4 35.99(12) . . ?
C159 Y3 C86 136.81(17) . . ?
C159 Y3 C157 59.72(19) . . ?
C159 Y3 C160 33.4(2) . . ?
C160 Y3 Y4 35.02(11) . . ?
C160 Y3 C86 149.31(15) . . ?
C160 Y3 C157 69.52(16) . . ?
N7 Y4 Y3 141.88(8) . . ?
N7 Y4 C155 108.57(15) . . ?
N7 Y4 C156 111.82(16) . . ?
N7 Y4 C157 134.99(19) . . ?
N7 Y4 C158 169.09(19) . . ?
N7 Y4 C159 155.54(18) . . ?
N7 Y4 C160 124.27(18) . . ?
N8 Y4 Y3 142.42(9) . . ?
N8 Y4 N7 75.68(12) . . ?
N8 Y4 C155 169.72(19) . . ?
N8 Y4 C156 154.3(2) . . ?
N8 Y4 C157 122.93(18) . . ?
N8 Y4 C158 108.49(15) . . ?
N8 Y4 C159 112.82(15) . . ?
N8 Y4 C160 135.85(18) . . ?
C155 Y4 Y3 34.50(12) . . ?
C155 Y4 C158 69.11(17) . . ?
C156 Y4 Y3 35.39(13) . . ?
C156 Y4 C155 33.5(2) . . ?
C156 Y4 C158 60.1(2) . . ?
C156 Y4 C159 71.01(17) . . ?
C157 Y4 Y3 36.68(12) . . ?
C157 Y4 C155 61.0(2) . . ?
C157 Y4 C156 34.7(2) . . ?
C157 Y4 C158 34.3(2) . . ?
C157 Y4 C159 61.2(2) . . ?
C157 Y4 C160 73.47(17) . . ?
C158 Y4 Y3 34.62(12) . . ?
C159 Y4 Y3 35.63(12) . . ?
C159 Y4 C155 59.49(19) . . ?
C159 Y4 C158 32.7(2) . . ?
C160 Y4 Y3 36.80(12) . . ?
C160 Y4 C155 34.0(2) . . ?
C160 Y4 C156 61.6(2) . . ?
C160 Y4 C158 60.02(19) . . ?
C160 Y4 C159 34.0(2) . . ?
C82 N5 Y3 135.2(3) . . ?
C82 N5 C86 121.5(4) . . ?
C86 N5 Y3 103.2(3) . . ?
C84 N6 Y3 134.2(3) . . ?
C84 N6 C102 118.9(4) . . ?
C102 N6 Y3 106.6(2) . . ?
C119 N7 Y4 133.3(3) . . ?
C119 N7 C123 118.3(4) . . ?
C123 N7 Y4 108.4(3) . . ?
C121 N8 Y4 134.1(3) . . ?
C121 N8 C139 119.7(4) . . ?
C139 N8 Y4 105.9(3) . . ?
H81A C81 H81B 109.5 . . ?
H81A C81 H81C 109.5 . . ?
H81B C81 H81C 109.5 . . ?
C82 C81 H81A 109.5 . . ?
C82 C81 H81B 109.5 . . ?
C82 C81 H81C 109.5 . . ?
N5 C82 C81 121.1(4) . . ?
N5 C82 C83 122.8(4) . . ?
C83 C82 C81 116.1(4) . . ?
C82 C83 H83 115.3 . . ?
C82 C83 C84 129.3(4) . . ?
C84 C83 H83 115.3 . . ?
N6 C84 C83 123.5(4) . . ?
N6 C84 C85 121.0(4) . . ?
C83 C84 C85 115.6(4) . . ?
C84 C85 H85A 109.5 . . ?
C84 C85 H85B 109.5 . . ?
C84 C85 H85C 109.5 . . ?
H85A C85 H85B 109.5 . . ?
H85A C85 H85C 109.5 . . ?
H85B C85 H85C 109.5 . . ?
N5 C86 Y3 49.35(19) . . ?
C87 C86 Y3 112.2(3) . . ?
C87 C86 N5 120.4(4) . . ?
C91 C86 Y3 99.1(3) . . ?
C91 C86 N5 118.0(4) . . ?
C91 C86 C87 121.0(4) . . ?
C86 C87 C92 121.0(5) . . ?
C88 C87 C86 117.8(5) . . ?
C88 C87 C92 121.2(5) . . ?
C87 C88 H88 119.4 . . ?
C89 C88 C87 121.2(5) . . ?
C89 C88 H88 119.4 . . ?
C88 C89 H89 119.5 . . ?
C88 C89 C90 121.0(5) . . ?
C90 C89 H89 119.5 . . ?
C89 C90 H90 119.5 . . ?
C89 C90 C91 121.0(5) . . ?
C91 C90 H90 119.5 . . ?
C86 C91 C97 121.3(4) . . ?
C90 C91 C86 117.8(5) . . ?
C90 C91 C97 120.9(4) . . ?
C87 C92 H92 107.4 . . ?
C87 C92 C93 114.1(5) . . ?
C87 C92 C95 111.2(5) . . ?
C93 C92 H92 107.4 . . ?
C93 C92 C95 108.9(5) . . ?
C95 C92 H92 107.4 . . ?
C92 C93 H93A 108.5 . . ?
C92 C93 H93B 108.5 . . ?
H93A C93 H93B 107.5 . . ?
C94 C93 C92 115.0(6) . . ?
C94 C93 H93A 108.5 . . ?
C94 C93 H93B 108.5 . . ?
C93 C94 H94A 109.5 . . ?
C93 C94 H94B 109.5 . . ?
C93 C94 H94C 109.5 . . ?
H94A C94 H94B 109.5 . . ?
H94A C94 H94C 109.5 . . ?
H94B C94 H94C 109.5 . . ?
C92 C95 H95A 108.8 . . ?
C92 C95 H95B 108.8 . . ?
H95A C95 H95B 107.7 . . ?
C96 C95 C92 113.9(7) . . ?
C96 C95 H95A 108.8 . . ?
C96 C95 H95B 108.8 . . ?
C95 C96 H96A 109.5 . . ?
C95 C96 H96B 109.5 . . ?
C95 C96 H96C 109.5 . . ?
H96A C96 H96B 109.5 . . ?
H96A C96 H96C 109.5 . . ?
H96B C96 H96C 109.5 . . ?
C91 C97 H97 105.9 . . ?
C91 C97 C98 112.9(4) . . ?
C91 C97 C100 113.0(4) . . ?
C98 C97 H97 105.9 . . ?
C98 C97 C100 112.6(4) . . ?
C100 C97 H97 105.9 . . ?
C97 C98 H98A 108.6 . . ?
C97 C98 H98B 108.6 . . ?
H98A C98 H98B 107.5 . . ?
C99 C98 C97 114.8(6) . . ?
C99 C98 H98A 108.6 . . ?
C99 C98 H98B 108.6 . . ?
C98 C99 H99A 109.5 . . ?
C98 C99 H99B 109.5 . . ?
C98 C99 H99C 109.5 . . ?
H99A C99 H99B 109.5 . . ?
H99A C99 H99C 109.5 . . ?
H99B C99 H99C 109.5 . . ?
C97 C100 H10A 108.7 . . ?
C97 C100 H10B 108.7 . . ?
H10A C100 H10B 107.6 . . ?
C101 C100 C97 114.2(5) . . ?
C101 C100 H10A 108.7 . . ?
C101 C100 H10B 108.7 . . ?
C100 C101 H10C 109.5 . . ?
C100 C101 H10D 109.5 . . ?
C100 C101 H10E 109.5 . . ?
H10C C101 H10D 109.5 . . ?
H10C C101 H10E 109.5 . . ?
H10D C101 H10E 109.5 . . ?
C103 C102 N6 119.2(4) . . ?
C103 C102 C107 121.2(4) . . ?
C107 C102 N6 119.4(4) . . ?
C102 C103 C108 120.9(4) . . ?
C104 C103 C102 118.4(4) . . ?
C104 C103 C108 120.7(4) . . ?
C103 C104 H104 119.6 . . ?
C105 C104 C103 120.8(4) . . ?
C105 C104 H104 119.6 . . ?
C104 C105 H105 119.9 . . ?
C106 C105 C104 120.3(5) . . ?
C106 C105 H105 119.9 . . ?
C105 C106 H106 119.3 . . ?
C105 C106 C107 121.3(5) . . ?
C107 C106 H106 119.3 . . ?
C102 C107 C113 120.9(4) . . ?
C106 C107 C102 118.0(4) . . ?
C106 C107 C113 121.1(4) . . ?
C103 C108 H108 106.2 . . ?
C103 C108 C109 112.3(4) . . ?
C103 C108 C111 113.0(4) . . ?
C109 C108 H108 106.2 . . ?
C109 C108 C111 112.2(4) . . ?
C111 C108 H108 106.2 . . ?
C108 C109 H10F 108.7 . . ?
C108 C109 H10G 108.7 . . ?
H10F C109 H10G 107.6 . . ?
C110 C109 C108 114.1(5) . . ?
C110 C109 H10F 108.7 . . ?
C110 C109 H10G 108.7 . . ?
C109 C110 H11A 109.5 . . ?
C109 C110 H11B 109.5 . . ?
C109 C110 H11C 109.5 . . ?
H11A C110 H11B 109.5 . . ?
H11A C110 H11C 109.5 . . ?
H11B C110 H11C 109.5 . . ?
C108 C111 H11D 108.8 . . ?
C108 C111 H11E 108.8 . . ?
H11D C111 H11E 107.7 . . ?
C112 C111 C108 113.8(4) . . ?
C112 C111 H11D 108.8 . . ?
C112 C111 H11E 108.8 . . ?
C111 C112 H11F 109.5 . . ?
C111 C112 H11G 109.5 . . ?
C111 C112 H11H 109.5 . . ?
H11F C112 H11G 109.5 . . ?
H11F C112 H11H 109.5 . . ?
H11G C112 H11H 109.5 . . ?
C107 C113 H113 106.3 . . ?
C107 C113 C114 111.8(4) . . ?
C114 C113 H113 106.3 . . ?
C116 C113 C107 112.3(4) . . ?
C116 C113 H113 106.3 . . ?
C116 C113 C114 113.3(4) . . ?
C113 C114 H11I 109.1 . . ?
C113 C114 H11J 109.1 . . ?
H11I C114 H11J 107.8 . . ?
C115 C114 C113 112.6(5) . . ?
C115 C114 H11I 109.1 . . ?
C115 C114 H11J 109.1 . . ?
C114 C115 H11K 109.5 . . ?
C114 C115 H11L 109.5 . . ?
C114 C115 H11M 109.5 . . ?
H11K C115 H11L 109.5 . . ?
H11K C115 H11M 109.5 . . ?
H11L C115 H11M 109.5 . . ?
C113 C116 H11N 108.2 . . ?
C113 C116 H11O 108.2 . . ?
H11N C116 H11O 107.3 . . ?
C117 C116 C113 116.5(5) . . ?
C117 C116 H11N 108.2 . . ?
C117 C116 H11O 108.2 . . ?
C116 C117 H11P 109.5 . . ?
C116 C117 H11Q 109.5 . . ?
C116 C117 H11R 109.5 . . ?
H11P C117 H11Q 109.5 . . ?
H11P C117 H11R 109.5 . . ?
H11Q C117 H11R 109.5 . . ?
H11S C118 H11T 109.5 . . ?
H11S C118 H11U 109.5 . . ?
H11T C118 H11U 109.5 . . ?
C119 C118 H11S 109.5 . . ?
C119 C118 H11T 109.5 . . ?
C119 C118 H11U 109.5 . . ?
N7 C119 C118 120.7(4) . . ?
N7 C119 C120 123.8(4) . . ?
C120 C119 C118 115.4(4) . . ?
C119 C120 H120 115.5 . . ?
C121 C120 C119 129.1(4) . . ?
C121 C120 H120 115.5 . . ?
N8 C121 C120 123.8(4) . . ?
N8 C121 C122 120.5(4) . . ?
C120 C121 C122 115.7(4) . . ?
C121 C122 H12A 109.5 . . ?
C121 C122 H12B 109.5 . . ?
C121 C122 H12C 109.5 . . ?
H12A C122 H12B 109.5 . . ?
H12A C122 H12C 109.5 . . ?
H12B C122 H12C 109.5 . . ?
C124 C123 N7 120.5(4) . . ?
C128 C123 N7 118.3(4) . . ?
C128 C123 C124 121.2(4) . . ?
C123 C124 C129 121.7(4) . . ?
C125 C124 C123 117.9(4) . . ?
C125 C124 C129 120.4(4) . . ?
C124 C125 H125 119.4 . . ?
C126 C125 C124 121.1(5) . . ?
C126 C125 H125 119.4 . . ?
C125 C126 H126 119.8 . . ?
C125 C126 C127 120.4(5) . . ?
C127 C126 H126 119.8 . . ?
C126 C127 H127 119.5 . . ?
C126 C127 C128 121.0(5) . . ?
C128 C127 H127 119.5 . . ?
C123 C128 C134 121.2(4) . . ?
C127 C128 C123 118.4(4) . . ?
C127 C128 C134 120.4(4) . . ?
C124 C129 H129 106.3 . . ?
C124 C129 C130 112.3(4) . . ?
C124 C129 C132 111.3(4) . . ?
C130 C129 H129 106.3 . . ?
C130 C129 C132 113.7(4) . . ?
C132 C129 H129 106.3 . . ?
C129 C130 H13C 108.5 . . ?
C129 C130 H13D 108.5 . . ?
H13C C130 H13D 107.5 . . ?
C131 C130 C129 114.9(5) . . ?
C131 C130 H13C 108.5 . . ?
C131 C130 H13D 108.5 . . ?
C130 C131 H13E 109.5 . . ?
C130 C131 H13F 109.5 . . ?
C130 C131 H13G 109.5 . . ?
H13E C131 H13F 109.5 . . ?
H13E C131 H13G 109.5 . . ?
H13F C131 H13G 109.5 . . ?
C129 C132 H13H 108.8 . . ?
C129 C132 H13I 108.8 . . ?
H13H C132 H13I 107.7 . . ?
C133 C132 C129 113.9(5) . . ?
C133 C132 H13H 108.8 . . ?
C133 C132 H13I 108.8 . . ?
C132 C133 H13J 109.5 . . ?
C132 C133 H13K 109.5 . . ?
C132 C133 H13L 109.5 . . ?
H13J C133 H13K 109.5 . . ?
H13J C133 H13L 109.5 . . ?
H13K C133 H13L 109.5 . . ?
C128 C134 H134 106.8 . . ?
C128 C134 C137 112.1(4) . . ?
C135 C134 C128 111.8(4) . . ?
C135 C134 H134 106.8 . . ?
C135 C134 C137 112.2(4) . . ?
C137 C134 H134 106.8 . . ?
C134 C135 H13M 108.4 . . ?
C134 C135 H13N 108.4 . . ?
H13M C135 H13N 107.5 . . ?
C136 C135 C134 115.4(5) . . ?
C136 C135 H13M 108.4 . . ?
C136 C135 H13N 108.4 . . ?
C135 C136 H13O 109.5 . . ?
C135 C136 H13P 109.5 . . ?
C135 C136 H13Q 109.5 . . ?
H13O C136 H13P 109.5 . . ?
H13O C136 H13Q 109.5 . . ?
H13P C136 H13Q 109.5 . . ?
C134 C137 H13R 108.7 . . ?
C134 C137 H13S 108.7 . . ?
H13R C137 H13S 107.6 . . ?
C138 C137 C134 114.1(5) . . ?
C138 C137 H13R 108.7 . . ?
C138 C137 H13S 108.7 . . ?
C137 C138 H13T 109.5 . . ?
C137 C138 H13U 109.5 . . ?
C137 C138 H13V 109.5 . . ?
H13T C138 H13U 109.5 . . ?
H13T C138 H13V 109.5 . . ?
H13U C138 H13V 109.5 . . ?
C140 C139 N8 119.7(4) . . ?
C144 C139 N8 118.6(4) . . ?
C144 C139 C140 121.5(4) . . ?
C139 C140 C145 121.4(4) . . ?
C141 C140 C139 117.6(5) . . ?
C141 C140 C145 121.0(5) . . ?
C140 C141 H141 119.2 . . ?
C142 C141 C140 121.5(5) . . ?
C142 C141 H141 119.2 . . ?
C141 C142 H142 119.8 . . ?
C141 C142 C143 120.4(5) . . ?
C143 C142 H142 119.8 . . ?
C142 C143 H143 119.4 . . ?
C142 C143 C144 121.2(5) . . ?
C144 C143 H143 119.4 . . ?
C139 C144 C150 121.3(4) . . ?
C143 C144 C139 117.8(5) . . ?
C143 C144 C150 120.9(5) . . ?
C140 C145 H145 106.2 . . ?
C140 C145 C146 111.8(4) . . ?
C140 C145 C148 113.1(4) . . ?
C146 C145 H145 106.2 . . ?
C148 C145 H145 106.2 . . ?
C148 C145 C146 112.7(4) . . ?
C145 C146 H14D 108.2 . . ?
C145 C146 H14E 108.2 . . ?
H14D C146 H14E 107.3 . . ?
C147 C146 C145 116.4(5) . . ?
C147 C146 H14D 108.2 . . ?
C147 C146 H14E 108.2 . . ?
C146 C147 H14F 109.5 . . ?
C146 C147 H14G 109.5 . . ?
C146 C147 H14H 109.5 . . ?
H14F C147 H14G 109.5 . . ?
H14F C147 H14H 109.5 . . ?
H14G C147 H14H 109.5 . . ?
C145 C148 H14I 108.9 . . ?
C145 C148 H14J 108.9 . . ?
H14I C148 H14J 107.7 . . ?
C149 C148 C145 113.4(5) . . ?
C149 C148 H14I 108.9 . . ?
C149 C148 H14J 108.9 . . ?
C148 C149 H14K 109.5 . . ?
C148 C149 H14L 109.5 . . ?
C148 C149 H14M 109.5 . . ?
H14K C149 H14L 109.5 . . ?
H14K C149 H14M 109.5 . . ?
H14L C149 H14M 109.5 . . ?
C144 C150 H150 106.1 . . ?
C144 C150 C151 114.1(5) . . ?
C144 C150 C153 112.0(5) . . ?
C151 C150 H150 106.1 . . ?
C151 C150 C153 111.7(4) . . ?
C153 C150 H150 106.1 . . ?
C150 C151 H15C 108.7 . . ?
C150 C151 H15D 108.7 . . ?
H15C C151 H15D 107.6 . . ?
C152 C151 C150 114.2(6) . . ?
C152 C151 H15C 108.7 . . ?
C152 C151 H15D 108.7 . . ?
C151 C152 H15E 109.5 . . ?
C151 C152 H15F 109.5 . . ?
C151 C152 H15G 109.5 . . ?
H15E C152 H15F 109.5 . . ?
H15E C152 H15G 109.5 . . ?
H15F C152 H15G 109.5 . . ?
C150 C153 H15H 108.5 . . ?
C150 C153 H15I 108.5 . . ?
H15H C153 H15I 107.5 . . ?
C154 C153 C150 115.3(6) . . ?
C154 C153 H15H 108.5 . . ?
C154 C153 H15I 108.5 . . ?
C153 C154 H15J 109.5 . . ?
C153 C154 H15K 109.5 . . ?
C153 C154 H15L 109.5 . . ?
H15J C154 H15K 109.5 . . ?
H15J C154 H15L 109.5 . . ?
H15K C154 H15L 109.5 . . ?
Y3 C155 Y4 109.4(2) . . ?
Y3 C155 H155 118.5 . . ?
Y4 C155 H155 132.1 . . ?
C156 C155 Y3 75.0(3) . . ?
C156 C155 Y4 71.3(3) . . ?
C156 C155 H155 119.8 . . ?
C156 C155 C160 120.4(5) . . ?
C160 C155 Y3 77.6(3) . . ?
C160 C155 Y4 69.8(3) . . ?
C160 C155 H155 119.8 . . ?
Y3 C156 H156 124.8 . . ?
Y4 C156 Y3 109.3(2) . . ?
Y4 C156 H156 125.9 . . ?
C155 C156 Y3 70.9(3) . . ?
C155 C156 Y4 75.2(3) . . ?
C155 C156 H156 120.1 . . ?
C155 C156 C157 119.8(5) . . ?
C157 C156 Y3 75.8(3) . . ?
C157 C156 Y4 70.6(3) . . ?
C157 C156 H156 120.1 . . ?
Y3 C157 H157 133.1 . . ?
Y4 C157 Y3 108.81(19) . . ?
Y4 C157 H157 118.1 . . ?
C156 C157 Y3 70.5(3) . . ?
C156 C157 Y4 74.7(3) . . ?
C156 C157 H157 120.9 . . ?
C156 C157 C158 118.2(5) . . ?
C158 C157 Y3 68.4(3) . . ?
C158 C157 Y4 77.3(3) . . ?
C158 C157 H157 120.9 . . ?
Y3 C158 Y4 109.0(2) . . ?
Y3 C158 H158 118.4 . . ?
Y4 C158 H158 132.6 . . ?
C157 C158 Y3 77.6(3) . . ?
C157 C158 Y4 68.5(3) . . ?
C157 C158 H158 119.7 . . ?
C159 C158 Y3 75.2(3) . . ?
C159 C158 Y4 72.4(3) . . ?
C159 C158 C157 120.7(5) . . ?
C159 C158 H158 119.7 . . ?
Y3 C159 Y4 108.39(19) . . ?
Y3 C159 H159 125.0 . . ?
Y4 C159 H159 126.7 . . ?
C158 C159 Y3 71.2(3) . . ?
C158 C159 Y4 74.9(3) . . ?
C158 C159 H159 119.7 . . ?
C158 C159 C160 120.7(5) . . ?
C160 C159 Y3 75.9(3) . . ?
C160 C159 Y4 70.7(3) . . ?
C160 C159 H159 119.7 . . ?
Y3 C160 H160 133.0 . . ?
Y4 C160 Y3 108.18(18) . . ?
Y4 C160 H160 118.8 . . ?
C155 C160 Y3 68.5(3) . . ?
C155 C160 Y4 76.2(3) . . ?
C155 C160 H160 120.7 . . ?
C159 C160 Y3 70.8(3) . . ?
C159 C160 Y4 75.3(3) . . ?
C159 C160 C155 118.6(5) . . ?
C159 C160 H160 120.7 . . ?

loop_
_geom_bond_atom_site_label_1
_geom_bond_atom_site_label_2
_geom_bond_distance
_geom_bond_site_symmetry_2
_geom_bond_publ_flag
Y1 Y2 3.9983(6) . ?
Y1 N1 2.385(4) . ?
Y1 N2 2.354(4) . ?
Y1 C22 3.042(5) . ?
Y1 C75 2.411(5) . ?
Y1 C76 2.518(5) . ?
Y1 C77 2.478(5) . ?
Y1 C78 2.419(5) . ?
Y1 C79 2.534(5) . ?
Y1 C80 2.468(5) . ?
Y2 N3 2.391(3) . ?
Y2 N4 2.375(4) . ?
Y2 C75 2.520(5) . ?
Y2 C76 2.414(5) . ?
Y2 C77 2.464(5) . ?
Y2 C78 2.527(5) . ?
Y2 C79 2.411(5) . ?
Y2 C80 2.465(5) . ?
N1 C2 1.327(6) . ?
N1 C6 1.441(6) . ?
N2 C4 1.333(6) . ?
N2 C22 1.437(6) . ?
N3 C39 1.331(6) . ?
N3 C43 1.435(6) . ?
N4 C41 1.333(6) . ?
N4 C59 1.431(6) . ?
C1 H1A 0.9599 . ?
C1 H1B 0.9600 . ?
C1 H1C 0.9600 . ?
C1 C2 1.529(7) . ?
C2 C3 1.403(7) . ?
C3 H3 0.9500 . ?
C3 C4 1.402(7) . ?
C4 C5 1.502(7) . ?
C5 H5A 0.9800 . ?
C5 H5B 0.9800 . ?
C5 H5C 0.9800 . ?
C6 C7 1.403(8) . ?
C6 C11 1.413(8) . ?
C7 C8 1.407(9) . ?
C7 C12 1.511(11) . ?
C8 H8 0.9500 . ?
C8 C9 1.347(10) . ?
C9 H9 0.9500 . ?
C9 C10 1.362(9) . ?
C10 H10 0.9500 . ?
C10 C11 1.400(8) . ?
C11 C17 1.562(9) . ?
C12 H12 1.0000 . ?
C12 C13 1.699(11) . ?
C12 C15 1.603(11) . ?
C13 H13A 0.9900 . ?
C13 H13B 0.9900 . ?
C13 C14 1.347(10) . ?
C14 H14A 0.9800 . ?
C14 H14B 0.9800 . ?
C14 H14C 0.9800 . ?
C15 H15A 0.9900 . ?
C15 H15B 0.9900 . ?
C15 C16 1.438(10) . ?
C16 H16A 0.9800 . ?
C16 H16B 0.9800 . ?
C16 H16C 0.9800 . ?
C17 H17 1.0000 . ?
C17 C18 1.493(9) . ?
C17 C20 1.546(8) . ?
C18 H18A 0.9900 . ?
C18 H18B 0.9900 . ?
C18 C19 1.490(10) . ?
C19 H19A 0.9800 . ?
C19 H19B 0.9800 . ?
C19 H19C 0.9800 . ?
C20 H20A 0.9900 . ?
C20 H20B 0.9900 . ?
C20 C21 1.472(10) . ?
C21 H21A 0.9800 . ?
C21 H21B 0.9800 . ?
C21 H21C 0.9800 . ?
C22 C23 1.402(7) . ?
C22 C27 1.417(7) . ?
C23 C24 1.414(8) . ?
C23 C28 1.549(10) . ?
C24 H24 0.9500 . ?
C24 C25 1.367(10) . ?
C25 H25 0.9500 . ?
C25 C26 1.352(10) . ?
C26 H26 0.9500 . ?
C26 C27 1.391(8) . ?
C27 C33 1.546(8) . ?
C28 H28 1.0000 . ?
C28 C29 1.699(12) . ?
C28 C31 1.622(10) . ?
C29 H29A 0.9900 . ?
C29 H29B 0.9900 . ?
C29 C30 1.387(13) . ?
C30 H30A 0.9800 . ?
C30 H30B 0.9800 . ?
C30 H30C 0.9800 . ?
C31 H31A 0.9900 . ?
C31 H31B 0.9900 . ?
C31 C32 1.397(11) . ?
C32 H32A 0.9800 . ?
C32 H32B 0.9800 . ?
C32 H32C 0.9800 . ?
C33 H33 1.0000 . ?
C33 C34 1.541(9) . ?
C33 C36 1.531(9) . ?
C34 H34A 0.9900 . ?
C34 H34B 0.9900 . ?
C34 C35 1.468(10) . ?
C35 H35A 0.9800 . ?
C35 H35B 0.9800 . ?
C35 H35C 0.9800 . ?
C36 H36A 0.9900 . ?
C36 H36B 0.9900 . ?
C36 C37 1.490(9) . ?
C37 H37A 0.9800 . ?
C37 H37B 0.9800 . ?
C37 H37C 0.9800 . ?
C38 H38A 0.9800 . ?
C38 H38B 0.9800 . ?
C38 H38C 0.9800 . ?
C38 C39 1.519(6) . ?
C39 C40 1.391(6) . ?
C40 H40 0.9500 . ?
C40 C41 1.393(6) . ?
C41 C42 1.515(6) . ?
C42 H42A 0.9800 . ?
C42 H42B 0.9800 . ?
C42 H42C 0.9800 . ?
C43 C44 1.404(7) . ?
C43 C48 1.415(6) . ?
C44 C45 1.398(7) . ?
C44 C49 1.524(7) . ?
C45 H45 0.9500 . ?
C45 C46 1.370(8) . ?
C46 H46 0.9500 . ?
C46 C47 1.361(8) . ?
C47 H47 0.9500 . ?
C47 C48 1.392(7) . ?
C48 C54 1.517(8) . ?
C49 H49 1.0000 . ?
C49 C50 1.530(7) . ?
C49 C52 1.547(7) . ?
C50 H50A 0.9900 . ?
C50 H50B 0.9900 . ?
C50 C51 1.514(9) . ?
C51 H51A 0.9800 . ?
C51 H51B 0.9800 . ?
C51 H51C 0.9800 . ?
C52 H52A 0.9900 . ?
C52 H52B 0.9900 . ?
C52 C53 1.529(8) . ?
C53 H53A 0.9800 . ?
C53 H53B 0.9800 . ?
C53 H53C 0.9800 . ?
C54 H54 1.0000 . ?
C54 C55 1.538(8) . ?
C54 C57 1.552(8) . ?
C55 H55A 0.9900 . ?
C55 H55B 0.9900 . ?
C55 C56 1.514(8) . ?
C56 H56A 0.9800 . ?
C56 H56B 0.9800 . ?
C56 H56C 0.9800 . ?
C57 H57A 0.9900 . ?
C57 H57B 0.9900 . ?
C57 C58 1.441(9) . ?
C58 H58A 0.9800 . ?
C58 H58B 0.9800 . ?
C58 H58C 0.9800 . ?
C59 C60 1.407(6) . ?
C59 C64 1.412(6) . ?
C60 C61 1.392(7) . ?
C60 C65 1.532(7) . ?
C61 H61 0.9500 . ?
C61 C62 1.372(7) . ?
C62 H62 0.9500 . ?
C62 C63 1.383(7) . ?
C63 H63 0.9500 . ?
C63 C64 1.390(7) . ?
C64 C70 1.536(7) . ?
C65 H65 1.0000 . ?
C65 C66 1.522(7) . ?
C65 C68 1.543(7) . ?
C66 H66A 0.9900 . ?
C66 H66B 0.9900 . ?
C66 C67 1.522(8) . ?
C67 H67A 0.9800 . ?
C67 H67B 0.9800 . ?
C67 H67C 0.9800 . ?
C68 H68A 0.9900 . ?
C68 H68B 0.9900 . ?
C68 C69 1.506(9) . ?
C69 H69A 0.9800 . ?
C69 H69B 0.9800 . ?
C69 H69C 0.9800 . ?
C70 H70 1.0000 . ?
C70 C71 1.530(7) . ?
C70 C73 1.530(7) . ?
C71 H71A 0.9900 . ?
C71 H71B 0.9900 . ?
C71 C72 1.513(7) . ?
C72 H72A 0.9800 . ?
C72 H72B 0.9800 . ?
C72 H72C 0.9800 . ?
C73 H73A 0.9900 . ?
C73 H73B 0.9900 . ?
C73 C74 1.513(7) . ?
C74 H74A 0.9800 . ?
C74 H74B 0.9800 . ?
C74 H74C 0.9800 . ?
C75 H75 0.9500 . ?
C75 C76 1.463(7) . ?
C75 C80 1.444(7) . ?
C76 H76 0.9500 . ?
C76 C77 1.437(7) . ?
C77 H77 0.9500 . ?
C77 C78 1.450(7) . ?
C78 H78 0.9500 . ?
C78 C79 1.463(7) . ?
C79 H79 0.9500 . ?
C79 C80 1.454(7) . ?
C80 H80 0.9500 . ?
Y3 Y4 3.9996(6) . ?
Y3 N5 2.372(4) . ?
Y3 N6 2.386(4) . ?
Y3 C86 3.043(4) . ?
Y3 C155 2.401(5) . ?
Y3 C156 2.455(5) . ?
Y3 C157 2.524(5) . ?
Y3 C158 2.403(5) . ?
Y3 C159 2.455(5) . ?
Y3 C160 2.522(5) . ?
Y4 N7 2.391(4) . ?
Y4 N8 2.368(4) . ?
Y4 C155 2.499(5) . ?
Y4 C156 2.448(5) . ?
Y4 C157 2.393(5) . ?
Y4 C158 2.509(5) . ?
Y4 C159 2.477(5) . ?
Y4 C160 2.416(5) . ?
N5 C82 1.329(6) . ?
N5 C86 1.439(6) . ?
N6 C84 1.328(5) . ?
N6 C102 1.444(5) . ?
N7 C119 1.330(5) . ?
N7 C123 1.444(5) . ?
N8 C121 1.325(6) . ?
N8 C139 1.435(6) . ?
C81 H81A 0.9800 . ?
C81 H81B 0.9800 . ?
C81 H81C 0.9800 . ?
C81 C82 1.509(6) . ?
C82 C83 1.401(7) . ?
C83 H83 0.9500 . ?
C83 C84 1.403(6) . ?
C84 C85 1.510(6) . ?
C85 H85A 0.9800 . ?
C85 H85B 0.9800 . ?
C85 H85C 0.9800 . ?
C86 C87 1.414(7) . ?
C86 C91 1.412(6) . ?
C87 C88 1.390(8) . ?
C87 C92 1.516(7) . ?
C88 H88 0.9500 . ?
C88 C89 1.361(8) . ?
C89 H89 0.9500 . ?
C89 C90 1.374(8) . ?
C90 H90 0.9500 . ?
C90 C91 1.388(7) . ?
C91 C97 1.516(7) . ?
C92 H92 1.0000 . ?
C92 C93 1.519(8) . ?
C92 C95 1.562(8) . ?
C93 H93A 0.9900 . ?
C93 H93B 0.9900 . ?
C93 C94 1.458(9) . ?
C94 H94A 0.9800 . ?
C94 H94B 0.9800 . ?
C94 H94C 0.9800 . ?
C95 H95A 0.9900 . ?
C95 H95B 0.9900 . ?
C95 C96 1.418(10) . ?
C96 H96A 0.9800 . ?
C96 H96B 0.9800 . ?
C96 H96C 0.9800 . ?
C97 H97 1.0000 . ?
C97 C98 1.521(8) . ?
C97 C100 1.523(7) . ?
C98 H98A 0.9900 . ?
C98 H98B 0.9900 . ?
C98 C99 1.515(9) . ?
C99 H99A 0.9800 . ?
C99 H99B 0.9800 . ?
C99 H99C 0.9800 . ?
C100 H10A 0.9900 . ?
C100 H10B 0.9900 . ?
C100 C101 1.516(8) . ?
C101 H10C 0.9800 . ?
C101 H10D 0.9800 . ?
C101 H10E 0.9800 . ?
C102 C103 1.399(6) . ?
C102 C107 1.410(6) . ?
C103 C104 1.395(6) . ?
C103 C108 1.526(6) . ?
C104 H104 0.9500 . ?
C104 C105 1.381(7) . ?
C105 H105 0.9500 . ?
C105 C106 1.372(7) . ?
C106 H106 0.9500 . ?
C106 C107 1.392(7) . ?
C107 C113 1.531(6) . ?
C108 H108 1.0000 . ?
C108 C109 1.533(7) . ?
C108 C111 1.535(6) . ?
C109 H10F 0.9900 . ?
C109 H10G 0.9900 . ?
C109 C110 1.505(8) . ?
C110 H11A 0.9800 . ?
C110 H11B 0.9800 . ?
C110 H11C 0.9800 . ?
C111 H11D 0.9900 . ?
C111 H11E 0.9900 . ?
C111 C112 1.517(7) . ?
C112 H11F 0.9800 . ?
C112 H11G 0.9800 . ?
C112 H11H 0.9800 . ?
C113 H113 1.0000 . ?
C113 C114 1.536(7) . ?
C113 C116 1.529(7) . ?
C114 H11I 0.9900 . ?
C114 H11J 0.9900 . ?
C114 C115 1.514(8) . ?
C115 H11K 0.9800 . ?
C115 H11L 0.9800 . ?
C115 H11M 0.9800 . ?
C116 H11N 0.9900 . ?
C116 H11O 0.9900 . ?
C116 C117 1.509(8) . ?
C117 H11P 0.9800 . ?
C117 H11Q 0.9800 . ?
C117 H11R 0.9800 . ?
C118 H11S 0.9800 . ?
C118 H11T 0.9800 . ?
C118 H11U 0.9800 . ?
C118 C119 1.518(6) . ?
C119 C120 1.404(6) . ?
C120 H120 0.9500 . ?
C120 C121 1.400(6) . ?
C121 C122 1.519(6) . ?
C122 H12A 0.9800 . ?
C122 H12B 0.9800 . ?
C122 H12C 0.9800 . ?
C123 C124 1.412(6) . ?
C123 C128 1.403(6) . ?
C124 C125 1.395(7) . ?
C124 C129 1.518(7) . ?
C125 H125 0.9500 . ?
C125 C126 1.377(7) . ?
C126 H126 0.9500 . ?
C126 C127 1.378(7) . ?
C127 H127 0.9500 . ?
C127 C128 1.390(6) . ?
C128 C134 1.525(6) . ?
C129 H129 1.0000 . ?
C129 C130 1.531(7) . ?
C129 C132 1.538(7) . ?
C130 H13C 0.9900 . ?
C130 H13D 0.9900 . ?
C130 C131 1.511(8) . ?
C131 H13E 0.9800 . ?
C131 H13F 0.9800 . ?
C131 H13G 0.9800 . ?
C132 H13H 0.9900 . ?
C132 H13I 0.9900 . ?
C132 C133 1.506(8) . ?
C133 H13J 0.9800 . ?
C133 H13K 0.9800 . ?
C133 H13L 0.9800 . ?
C134 H134 1.0000 . ?
C134 C135 1.523(7) . ?
C134 C137 1.542(7) . ?
C135 H13M 0.9900 . ?
C135 H13N 0.9900 . ?
C135 C136 1.504(7) . ?
C136 H13O 0.9800 . ?
C136 H13P 0.9800 . ?
C136 H13Q 0.9800 . ?
C137 H13R 0.9900 . ?
C137 H13S 0.9900 . ?
C137 C138 1.512(8) . ?
C138 H13T 0.9800 . ?
C138 H13U 0.9800 . ?
C138 H13V 0.9800 . ?
C139 C140 1.409(7) . ?
C139 C144 1.408(7) . ?
C140 C141 1.389(7) . ?
C140 C145 1.518(7) . ?
C141 H141 0.9500 . ?
C141 C142 1.371(8) . ?
C142 H142 0.9500 . ?
C142 C143 1.373(8) . ?
C143 H143 0.9500 . ?
C143 C144 1.392(7) . ?
C144 C150 1.517(7) . ?
C145 H145 1.0000 . ?
C145 C146 1.538(7) . ?
C145 C148 1.527(7) . ?
C146 H14D 0.9900 . ?
C146 H14E 0.9900 . ?
C146 C147 1.515(8) . ?
C147 H14F 0.9800 . ?
C147 H14G 0.9800 . ?
C147 H14H 0.9800 . ?
C148 H14I 0.9900 . ?
C148 H14J 0.9900 . ?
C148 C149 1.524(8) . ?
C149 H14K 0.9800 . ?
C149 H14L 0.9800 . ?
C149 H14M 0.9800 . ?
C150 H150 1.0000 . ?
C150 C151 1.528(7) . ?
C150 C153 1.531(8) . ?
C151 H15C 0.9900 . ?
C151 H15D 0.9900 . ?
C151 C152 1.522(9) . ?
C152 H15E 0.9800 . ?
C152 H15F 0.9800 . ?
C152 H15G 0.9800 . ?
C153 H15H 0.9900 . ?
C153 H15I 0.9900 . ?
C153 C154 1.505(10) . ?
C154 H15J 0.9800 . ?
C154 H15K 0.9800 . ?
C154 H15L 0.9800 . ?
C155 H155 0.9500 . ?
C155 C156 1.428(9) . ?
C155 C160 1.440(9) . ?
C156 H156 0.9500 . ?
C156 C157 1.445(9) . ?
C157 H157 0.9500 . ?
C157 C158 1.448(9) . ?
C158 H158 0.9500 . ?
C158 C159 1.405(8) . ?
C159 H159 0.9500 . ?
C159 C160 1.431(9) . ?
C160 H160 0.9500 . ?

loop_
_geom_torsion_atom_site_label_1
_geom_torsion_atom_site_label_2
_geom_torsion_atom_site_label_3
_geom_torsion_atom_site_label_4
_geom_torsion
_geom_torsion_site_symmetry_1
_geom_torsion_site_symmetry_2
_geom_torsion_site_symmetry_3
_geom_torsion_site_symmetry_4
_geom_torsion_publ_flag
Y1 N1 C2 C1 -178.3(4) . . . . ?
Y1 N1 C2 C3 2.2(8) . . . . ?
Y1 N1 C6 C7 89.4(5) . . . . ?
Y1 N1 C6 C11 -84.7(5) . . . . ?
Y1 N2 C4 C3 3.0(7) . . . . ?
Y1 N2 C4 C5 -176.2(4) . . . . ?
Y1 N2 C22 C23 82.0(5) . . . . ?
Y1 N2 C22 C27 -91.8(4) . . . . ?
Y1 C22 C23 C24 -118.7(5) . . . . ?
Y1 C22 C23 C28 65.2(6) . . . . ?
Y1 C22 C27 C26 115.8(5) . . . . ?
Y1 C22 C27 C33 -66.5(6) . . . . ?
Y1 C75 C76 Y2 115.95(15) . . . . ?
Y1 C75 C76 C77 52.4(4) . . . . ?
Y1 C75 C80 Y2 -115.89(15) . . . . ?
Y1 C75 C80 C79 -59.3(4) . . . . ?
Y1 C76 C77 Y2 115.62(15) . . . . ?
Y1 C76 C77 C78 56.2(4) . . . . ?
Y1 C77 C78 Y2 115.47(15) . . . . ?
Y1 C77 C78 C79 65.5(4) . . . . ?
Y1 C78 C79 Y2 115.34(15) . . . . ?
Y1 C78 C79 C80 51.2(4) . . . . ?
Y1 C79 C80 Y2 115.71(15) . . . . ?
Y1 C79 C80 C75 56.9(4) . . . . ?
Y2 N3 C39 C38 -179.7(3) . . . . ?
Y2 N3 C39 C40 1.0(7) . . . . ?
Y2 N3 C43 C44 78.2(4) . . . . ?
Y2 N3 C43 C48 -97.7(4) . . . . ?
Y2 N4 C41 C40 -3.0(7) . . . . ?
Y2 N4 C41 C42 176.6(3) . . . . ?
Y2 N4 C59 C60 80.2(4) . . . . ?
Y2 N4 C59 C64 -94.9(4) . . . . ?
Y2 C75 C76 Y1 -115.95(15) . . . . ?
Y2 C75 C76 C77 -63.6(4) . . . . ?
Y2 C75 C80 Y1 115.89(15) . . . . ?
Y2 C75 C80 C79 56.6(4) . . . . ?
Y2 C76 C77 Y1 -115.62(15) . . . . ?
Y2 C76 C77 C78 -59.5(4) . . . . ?
Y2 C77 C78 Y1 -115.47(15) . . . . ?
Y2 C77 C78 C79 -50.0(4) . . . . ?
Y2 C78 C79 Y1 -115.34(15) . . . . ?
Y2 C78 C79 C80 -64.1(4) . . . . ?
Y2 C79 C80 Y1 -115.71(15) . . . . ?
Y2 C79 C80 C75 -58.8(4) . . . . ?
N1 C2 C3 C4 -1.0(9) . . . . ?
N1 C6 C7 C8 -177.3(5) . . . . ?
N1 C6 C7 C12 3.8(8) . . . . ?
N1 C6 C11 C10 177.5(5) . . . . ?
N1 C6 C11 C17 0.9(8) . . . . ?
N2 C22 C23 C24 -168.5(5) . . . . ?
N2 C22 C23 C28 15.5(8) . . . . ?
N2 C22 C27 C26 168.8(5) . . . . ?
N2 C22 C27 C33 -13.5(7) . . . . ?
N3 C39 C40 C41 0.5(8) . . . . ?
N3 C43 C44 C45 -176.7(4) . . . . ?
N3 C43 C44 C49 4.3(6) . . . . ?
N3 C43 C48 C47 176.9(4) . . . . ?
N3 C43 C48 C54 -2.4(7) . . . . ?
N4 C59 C60 C61 -175.3(4) . . . . ?
N4 C59 C60 C65 4.8(7) . . . . ?
N4 C59 C64 C63 176.1(4) . . . . ?
N4 C59 C64 C70 -4.6(7) . . . . ?
C1 C2 C3 C4 179.5(5) . . . . ?
C2 N1 C6 C7 -88.1(6) . . . . ?
C2 N1 C6 C11 97.8(6) . . . . ?
C2 C3 C4 N2 -1.6(9) . . . . ?
C2 C3 C4 C5 177.6(5) . . . . ?
C4 N2 C22 Y1 -179.7(5) . . . . ?
C4 N2 C22 C23 -97.7(6) . . . . ?
C4 N2 C22 C27 88.5(6) . . . . ?
C6 N1 C2 C1 -1.4(7) . . . . ?
C6 N1 C2 C3 179.1(5) . . . . ?
C6 C7 C8 C9 1.0(9) . . . . ?
C6 C7 C12 C13 116.2(7) . . . . ?
C6 C7 C12 C15 -127.3(7) . . . . ?
C6 C11 C17 C18 -88.0(7) . . . . ?
C6 C11 C17 C20 145.7(5) . . . . ?
C7 C6 C11 C10 3.5(8) . . . . ?
C7 C6 C11 C17 -173.1(5) . . . . ?
C7 C8 C9 C10 1.0(11) . . . . ?
C7 C12 C13 C14 -146.9(9) . . . . ?
C7 C12 C15 C16 167.6(8) . . . . ?
C8 C7 C12 C13 -62.7(8) . . . . ?
C8 C7 C12 C15 53.8(9) . . . . ?
C8 C9 C10 C11 -0.7(11) . . . . ?
C9 C10 C11 C6 -1.5(10) . . . . ?
C9 C10 C11 C17 175.1(6) . . . . ?
C10 C11 C17 C18 95.6(7) . . . . ?
C10 C11 C17 C20 -30.8(8) . . . . ?
C11 C6 C7 C8 -3.3(8) . . . . ?
C11 C6 C7 C12 177.8(6) . . . . ?
C11 C17 C18 C19 -55.7(9) . . . . ?
C11 C17 C20 C21 -158.1(6) . . . . ?
C12 C7 C8 C9 179.9(7) . . . . ?
C13 C12 C15 C16 -79.2(11) . . . . ?
C15 C12 C13 C14 96.3(10) . . . . ?
C18 C17 C20 C21 76.7(8) . . . . ?
C20 C17 C18 C19 71.4(9) . . . . ?
C22 N2 C4 C3 -177.4(5) . . . . ?
C22 N2 C4 C5 3.4(7) . . . . ?
C22 C23 C24 C25 -2.3(9) . . . . ?
C22 C23 C28 C29 113.0(6) . . . . ?
C22 C23 C28 C31 -133.9(6) . . . . ?
C22 C27 C33 C34 -142.9(6) . . . . ?
C22 C27 C33 C36 88.8(7) . . . . ?
C23 C22 C27 C26 -4.9(8) . . . . ?
C23 C22 C27 C33 172.8(5) . . . . ?
C23 C24 C25 C26 -0.9(11) . . . . ?
C23 C28 C29 C30 -174.0(8) . . . . ?
C23 C28 C31 C32 155.9(7) . . . . ?
C24 C23 C28 C29 -62.8(8) . . . . ?
C24 C23 C28 C31 50.2(8) . . . . ?
C24 C25 C26 C27 1.3(11) . . . . ?
C25 C26 C27 C22 1.5(9) . . . . ?
C25 C26 C27 C33 -176.2(6) . . . . ?
C26 C27 C33 C34 34.7(8) . . . . ?
C26 C27 C33 C36 -93.6(7) . . . . ?
C27 C22 C23 C24 5.2(8) . . . . ?
C27 C22 C23 C28 -170.9(6) . . . . ?
C27 C33 C34 C35 59.7(9) . . . . ?
C27 C33 C36 C37 73.5(7) . . . . ?
C28 C23 C24 C25 173.7(7) . . . . ?
C29 C28 C31 C32 -91.1(9) . . . . ?
C31 C28 C29 C30 74.1(10) . . . . ?
C34 C33 C36 C37 -56.9(8) . . . . ?
C36 C33 C34 C35 -171.0(7) . . . . ?
C38 C39 C40 C41 -178.8(5) . . . . ?
C39 N3 C43 C44 -102.2(5) . . . . ?
C39 N3 C43 C48 81.8(5) . . . . ?
C39 C40 C41 N4 0.5(7) . . . . ?
C39 C40 C41 C42 -179.2(5) . . . . ?
C41 N4 C59 C60 -105.9(5) . . . . ?
C41 N4 C59 C64 79.0(5) . . . . ?
C43 N3 C39 C38 1.0(6) . . . . ?
C43 N3 C39 C40 -178.3(4) . . . . ?
C43 C44 C45 C46 0.3(8) . . . . ?
C43 C44 C49 C50 -151.0(5) . . . . ?
C43 C44 C49 C52 82.4(6) . . . . ?
C43 C48 C54 C55 86.9(6) . . . . ?
C43 C48 C54 C57 -145.7(5) . . . . ?
C44 C43 C48 C47 1.0(7) . . . . ?
C44 C43 C48 C54 -178.3(5) . . . . ?
C44 C45 C46 C47 0.1(9) . . . . ?
C44 C49 C50 C51 170.1(5) . . . . ?
C44 C49 C52 C53 -134.2(5) . . . . ?
C45 C44 C49 C50 30.0(7) . . . . ?
C45 C44 C49 C52 -96.5(6) . . . . ?
C45 C46 C47 C48 0.1(9) . . . . ?
C46 C47 C48 C43 -0.6(8) . . . . ?
C46 C47 C48 C54 178.7(5) . . . . ?
C47 C48 C54 C55 -92.4(6) . . . . ?
C47 C48 C54 C57 35.0(7) . . . . ?
C48 C43 C44 C45 -0.8(7) . . . . ?
C48 C43 C44 C49 -179.8(4) . . . . ?
C48 C54 C55 C56 67.0(6) . . . . ?
C48 C54 C57 C58 70.5(8) . . . . ?
C49 C44 C45 C46 179.2(5) . . . . ?
C50 C49 C52 C53 99.0(6) . . . . ?
C52 C49 C50 C51 -62.3(7) . . . . ?
C55 C54 C57 C58 -161.6(6) . . . . ?
C57 C54 C55 C56 -62.8(7) . . . . ?
C59 N4 C41 C40 -174.8(4) . . . . ?
C59 N4 C41 C42 4.8(6) . . . . ?
C59 C60 C61 C62 0.0(8) . . . . ?
C59 C60 C65 C66 -149.5(5) . . . . ?
C59 C60 C65 C68 82.5(6) . . . . ?
C59 C64 C70 C71 92.8(5) . . . . ?
C59 C64 C70 C73 -139.0(5) . . . . ?
C60 C59 C64 C63 1.0(7) . . . . ?
C60 C59 C64 C70 -179.6(4) . . . . ?
C60 C61 C62 C63 -0.5(9) . . . . ?
C60 C65 C66 C67 164.1(5) . . . . ?
C60 C65 C68 C69 60.9(7) . . . . ?
C61 C60 C65 C66 30.5(7) . . . . ?
C61 C60 C65 C68 -97.4(6) . . . . ?
C61 C62 C63 C64 1.3(9) . . . . ?
C62 C63 C64 C59 -1.6(8) . . . . ?
C62 C63 C64 C70 179.1(5) . . . . ?
C63 C64 C70 C71 -87.9(6) . . . . ?
C63 C64 C70 C73 40.3(7) . . . . ?
C64 C59 C60 C61 -0.3(7) . . . . ?
C64 C59 C60 C65 179.8(4) . . . . ?
C64 C70 C71 C72 69.7(5) . . . . ?
C64 C70 C73 C74 172.6(5) . . . . ?
C65 C60 C61 C62 179.9(5) . . . . ?
C66 C65 C68 C69 -67.9(7) . . . . ?
C68 C65 C66 C67 -68.3(6) . . . . ?
C71 C70 C73 C74 -59.3(6) . . . . ?
C73 C70 C71 C72 -58.6(6) . . . . ?
C75 C76 C77 Y1 -51.0(4) . . . . ?
C75 C76 C77 Y2 64.6(4) . . . . ?
C75 C76 C77 C78 5.1(7) . . . . ?
C76 C75 C80 Y1 65.0(4) . . . . ?
C76 C75 C80 Y2 -50.9(4) . . . . ?
C76 C75 C80 C79 5.7(7) . . . . ?
C76 C77 C78 Y1 -58.2(4) . . . . ?
C76 C77 C78 Y2 57.2(4) . . . . ?
C76 C77 C78 C79 7.3(7) . . . . ?
C77 C78 C79 Y1 -64.3(4) . . . . ?
C77 C78 C79 Y2 51.0(4) . . . . ?
C77 C78 C79 C80 -13.1(7) . . . . ?
C78 C79 C80 Y1 -50.3(4) . . . . ?
C78 C79 C80 Y2 65.4(4) . . . . ?
C78 C79 C80 C75 6.6(7) . . . . ?
C80 C75 C76 Y1 -64.0(4) . . . . ?
C80 C75 C76 Y2 51.9(4) . . . . ?
C80 C75 C76 C77 -11.6(7) . . . . ?
Y3 N5 C82 C81 -178.6(3) . . . . ?
Y3 N5 C82 C83 0.4(7) . . . . ?
Y3 N5 C86 C87 94.2(4) . . . . ?
Y3 N5 C86 C91 -77.3(4) . . . . ?
Y3 N6 C84 C83 1.8(7) . . . . ?
Y3 N6 C84 C85 -178.1(3) . . . . ?
Y3 N6 C102 C103 -78.3(4) . . . . ?
Y3 N6 C102 C107 97.0(4) . . . . ?
Y3 C86 C87 C88 -112.2(5) . . . . ?
Y3 C86 C87 C92 66.2(5) . . . . ?
Y3 C86 C91 C90 120.3(4) . . . . ?
Y3 C86 C91 C97 -61.0(5) . . . . ?
Y3 C155 C156 Y4 117.00(17) . . . . ?
Y3 C155 C156 C157 60.2(5) . . . . ?
Y3 C155 C160 Y4 -116.28(17) . . . . ?
Y3 C155 C160 C159 -51.8(4) . . . . ?
Y3 C156 C157 Y4 116.83(18) . . . . ?
Y3 C156 C157 C158 50.8(4) . . . . ?
Y3 C157 C158 Y4 116.44(17) . . . . ?
Y3 C157 C158 C159 64.2(4) . . . . ?
Y3 C158 C159 Y4 115.92(17) . . . . ?
Y3 C158 C159 C160 59.8(5) . . . . ?
Y3 C159 C160 Y4 115.67(16) . . . . ?
Y3 C159 C160 C155 50.8(4) . . . . ?
Y4 N7 C119 C118 -177.3(3) . . . . ?
Y4 N7 C119 C120 2.7(7) . . . . ?
Y4 N7 C123 C124 99.2(4) . . . . ?
Y4 N7 C123 C128 -77.6(4) . . . . ?
Y4 N8 C121 C120 6.1(7) . . . . ?
Y4 N8 C121 C122 -173.6(3) . . . . ?
Y4 N8 C139 C140 92.7(4) . . . . ?
Y4 N8 C139 C144 -81.7(4) . . . . ?
Y4 C155 C156 Y3 -117.00(17) . . . . ?
Y4 C155 C156 C157 -56.8(4) . . . . ?
Y4 C155 C160 Y3 116.28(17) . . . . ?
Y4 C155 C160 C159 64.5(4) . . . . ?
Y4 C156 C157 Y3 -116.83(18) . . . . ?
Y4 C156 C157 C158 -66.1(4) . . . . ?
Y4 C157 C158 Y3 -116.44(17) . . . . ?
Y4 C157 C158 C159 -52.2(5) . . . . ?
Y4 C158 C159 Y3 -115.92(17) . . . . ?
Y4 C158 C159 C160 -56.1(4) . . . . ?
Y4 C159 C160 Y3 -115.67(16) . . . . ?
Y4 C159 C160 C155 -64.9(4) . . . . ?
N5 C82 C83 C84 0.1(8) . . . . ?
N5 C86 C87 C88 -167.0(5) . . . . ?
N5 C86 C87 C92 11.4(7) . . . . ?
N5 C86 C91 C90 168.8(4) . . . . ?
N5 C86 C91 C97 -12.4(7) . . . . ?
N6 C102 C103 C104 174.6(4) . . . . ?
N6 C102 C103 C108 -6.2(6) . . . . ?
N6 C102 C107 C106 -174.0(4) . . . . ?
N6 C102 C107 C113 5.9(6) . . . . ?
N7 C119 C120 C121 -0.4(8) . . . . ?
N7 C123 C124 C125 -177.1(4) . . . . ?
N7 C123 C124 C129 3.1(7) . . . . ?
N7 C123 C128 C127 178.1(4) . . . . ?
N7 C123 C128 C134 -2.9(6) . . . . ?
N8 C139 C140 C141 -174.9(5) . . . . ?
N8 C139 C140 C145 7.0(7) . . . . ?
N8 C139 C144 C143 173.8(5) . . . . ?
N8 C139 C144 C150 -8.1(7) . . . . ?
C81 C82 C83 C84 179.2(5) . . . . ?
C82 N5 C86 Y3 -179.5(5) . . . . ?
C82 N5 C86 C87 -85.3(6) . . . . ?
C82 N5 C86 C91 103.2(5) . . . . ?
C82 C83 C84 N6 -1.2(8) . . . . ?
C82 C83 C84 C85 178.7(5) . . . . ?
C84 N6 C102 C103 106.3(5) . . . . ?
C84 N6 C102 C107 -78.5(5) . . . . ?
C86 N5 C82 C81 0.7(6) . . . . ?
C86 N5 C82 C83 179.7(4) . . . . ?
C86 C87 C88 C89 -2.4(9) . . . . ?
C86 C87 C92 C93 144.8(5) . . . . ?
C86 C87 C92 C95 -91.5(7) . . . . ?
C86 C91 C97 C98 -80.0(6) . . . . ?
C86 C91 C97 C100 150.8(5) . . . . ?
C87 C86 C91 C90 -2.6(7) . . . . ?
C87 C86 C91 C97 176.2(4) . . . . ?
C87 C88 C89 C90 -0.9(10) . . . . ?
C87 C92 C93 C94 -56.6(9) . . . . ?
C87 C92 C95 C96 162.1(7) . . . . ?
C88 C87 C92 C93 -36.8(8) . . . . ?
C88 C87 C92 C95 86.9(7) . . . . ?
C88 C89 C90 C91 2.6(10) . . . . ?
C89 C90 C91 C86 -0.8(8) . . . . ?
C89 C90 C91 C97 -179.6(5) . . . . ?
C90 C91 C97 C98 98.6(6) . . . . ?
C90 C91 C97 C100 -30.5(7) . . . . ?
C91 C86 C87 C88 4.2(7) . . . . ?
C91 C86 C87 C92 -177.4(4) . . . . ?
C91 C97 C98 C99 -56.1(7) . . . . ?
C91 C97 C100 C101 -162.5(5) . . . . ?
C92 C87 C88 C89 179.1(6) . . . . ?
C93 C92 C95 C96 -71.3(9) . . . . ?
C95 C92 C93 C94 178.5(7) . . . . ?
C98 C97 C100 C101 68.1(7) . . . . ?
C100 C97 C98 C99 73.3(7) . . . . ?
C102 N6 C84 C83 175.7(4) . . . . ?
C102 N6 C84 C85 -4.2(6) . . . . ?
C102 C103 C104 C105 -0.3(7) . . . . ?
C102 C103 C108 C109 -77.6(5) . . . . ?
C102 C103 C108 C111 154.3(4) . . . . ?
C102 C107 C113 C114 137.7(5) . . . . ?
C102 C107 C113 C116 -93.7(5) . . . . ?
C103 C102 C107 C106 1.2(7) . . . . ?
C103 C102 C107 C113 -178.9(4) . . . . ?
C103 C104 C105 C106 0.5(8) . . . . ?
C103 C108 C109 C110 -56.6(6) . . . . ?
C103 C108 C111 C112 -162.3(4) . . . . ?
C104 C103 C108 C109 101.6(5) . . . . ?
C104 C103 C108 C111 -26.5(6) . . . . ?
C104 C105 C106 C107 0.2(8) . . . . ?
C105 C106 C107 C102 -1.0(7) . . . . ?
C105 C106 C107 C113 179.1(5) . . . . ?
C106 C107 C113 C114 -42.4(6) . . . . ?
C106 C107 C113 C116 86.2(6) . . . . ?
C107 C102 C103 C104 -0.5(7) . . . . ?
C107 C102 C103 C108 178.6(4) . . . . ?
C107 C113 C114 C115 -162.0(5) . . . . ?
C107 C113 C116 C117 -66.7(6) . . . . ?
C108 C103 C104 C105 -179.5(5) . . . . ?
C109 C108 C111 C112 69.5(6) . . . . ?
C111 C108 C109 C110 72.0(6) . . . . ?
C114 C113 C116 C117 61.1(6) . . . . ?
C116 C113 C114 C115 69.9(6) . . . . ?
C118 C119 C120 C121 179.6(5) . . . . ?
C119 N7 C123 C124 -82.1(5) . . . . ?
C119 N7 C123 C128 101.1(5) . . . . ?
C119 C120 C121 N8 -4.0(8) . . . . ?
C119 C120 C121 C122 175.6(5) . . . . ?
C121 N8 C139 C140 -81.8(5) . . . . ?
C121 N8 C139 C144 103.8(5) . . . . ?
C123 N7 C119 C118 4.4(6) . . . . ?
C123 N7 C119 C120 -175.7(4) . . . . ?
C123 C124 C125 C126 -0.6(8) . . . . ?
C123 C124 C129 C130 -90.1(6) . . . . ?
C123 C124 C129 C132 141.0(5) . . . . ?
C123 C128 C134 C135 152.2(4) . . . . ?
C123 C128 C134 C137 -80.8(5) . . . . ?
C124 C123 C128 C127 1.3(7) . . . . ?
C124 C123 C128 C134 -179.6(4) . . . . ?
C124 C125 C126 C127 0.6(8) . . . . ?
C124 C129 C130 C131 -63.5(6) . . . . ?
C124 C129 C132 C133 -171.7(5) . . . . ?
C125 C124 C129 C130 90.1(6) . . . . ?
C125 C124 C129 C132 -38.8(7) . . . . ?
C125 C126 C127 C128 0.4(8) . . . . ?
C126 C127 C128 C123 -1.3(7) . . . . ?
C126 C127 C128 C134 179.6(5) . . . . ?
C127 C128 C134 C135 -28.8(6) . . . . ?
C127 C128 C134 C137 98.2(5) . . . . ?
C128 C123 C124 C125 -0.4(7) . . . . ?
C128 C123 C124 C129 179.8(4) . . . . ?
C128 C134 C135 C136 -166.2(5) . . . . ?
C128 C134 C137 C138 137.9(5) . . . . ?
C129 C124 C125 C126 179.3(5) . . . . ?
C130 C129 C132 C133 60.2(7) . . . . ?
C132 C129 C130 C131 64.1(6) . . . . ?
C135 C134 C137 C138 -95.3(6) . . . . ?
C137 C134 C135 C136 66.8(6) . . . . ?
C139 N8 C121 C120 178.7(4) . . . . ?
C139 N8 C121 C122 -0.9(6) . . . . ?
C139 C140 C141 C142 1.7(9) . . . . ?
C139 C140 C145 C146 -99.8(5) . . . . ?
C139 C140 C145 C148 131.7(5) . . . . ?
C139 C144 C150 C151 149.4(5) . . . . ?
C139 C144 C150 C153 -82.4(6) . . . . ?
C140 C139 C144 C143 -0.4(7) . . . . ?
C140 C139 C144 C150 177.7(5) . . . . ?
C140 C141 C142 C143 -1.4(11) . . . . ?
C140 C145 C146 C147 -66.3(6) . . . . ?
C140 C145 C148 C149 -170.6(5) . . . . ?
C141 C140 C145 C146 82.1(6) . . . . ?
C141 C140 C145 C148 -46.4(7) . . . . ?
C141 C142 C143 C144 0.2(10) . . . . ?
C142 C143 C144 C139 0.7(9) . . . . ?
C142 C143 C144 C150 -177.4(6) . . . . ?
C143 C144 C150 C151 -32.6(7) . . . . ?
C143 C144 C150 C153 95.6(6) . . . . ?
C144 C139 C140 C141 -0.7(7) . . . . ?
C144 C139 C140 C145 -178.9(4) . . . . ?
C144 C150 C151 C152 -163.4(5) . . . . ?
C144 C150 C153 C154 -56.9(7) . . . . ?
C145 C140 C141 C142 179.8(6) . . . . ?
C146 C145 C148 C149 61.4(6) . . . . ?
C148 C145 C146 C147 62.4(6) . . . . ?
C151 C150 C153 C154 72.5(7) . . . . ?
C153 C150 C151 C152 68.4(7) . . . . ?
C155 C156 C157 Y3 -57.7(4) . . . . ?
C155 C156 C157 Y4 59.1(5) . . . . ?
C155 C156 C157 C158 -7.0(8) . . . . ?
C156 C155 C160 Y3 64.1(4) . . . . ?
C156 C155 C160 Y4 -52.2(5) . . . . ?
C156 C155 C160 C159 12.3(7) . . . . ?
C156 C157 C158 Y3 -51.7(4) . . . . ?
C156 C157 C158 Y4 64.7(4) . . . . ?
C156 C157 C158 C159 12.5(8) . . . . ?
C157 C158 C159 Y3 -65.4(4) . . . . ?
C157 C158 C159 Y4 50.5(4) . . . . ?
C157 C158 C159 C160 -5.6(8) . . . . ?
C158 C159 C160 Y3 -57.6(5) . . . . ?
C158 C159 C160 Y4 58.1(5) . . . . ?
C158 C159 C160 C155 -6.8(8) . . . . ?
C160 C155 C156 Y3 -65.5(4) . . . . ?
C160 C155 C156 Y4 51.5(4) . . . . ?
C160 C155 C156 C157 -5.3(8) . . . . ?
